data_4303216
loop_
_publ_author_name
'Andrzej W. Misio\/lek'
'Andrew S. Ichimura'
'Robert A. Gentner'
'Rui H. Huang'
'Vanessa P. McCaffrey'
'James E. Jackson'

_publ_section_title
;
Building Blocks for Molecule-Based Magnets: Radical Anions and Dianions of
Substituted 3,6-Dimethylenecyclohexane-1,2,4,5-tetrones as Paramagnetic
Bridging Ligands
;
_journal_name_full 'Inorganic Chemistry'
_journal_page_first 9005
_journal_page_last 9017
_journal_paper_doi 10.1021/ic901390n
_journal_volume 48
_journal_year 2009
_chemical_formula_sum 'C84 H132 Na O16'
_chemical_formula_weight 1420.88
_chemical_name_systematic
; 
 ? 
;
_space_group_IT_number 1
_symmetry_cell_setting triclinic
_symmetry_space_group_name_Hall 'P 1'
_symmetry_space_group_name_H-M 'P 1'
_atom_sites_solution_hydrogens geom
_atom_sites_solution_primary direct
_atom_sites_solution_secondary difmap
_audit_creation_method SHELXL-97
_cell_angle_alpha 64.52(3)
_cell_angle_beta 72.45(3)
_cell_angle_gamma 88.43(3)
_cell_formula_units_Z 2
_cell_length_a 16.077(3)
_cell_length_b 16.242(3)
_cell_length_c 18.788(4)
_cell_measurement_temperature 293(2)
_cell_volume 4193(2)
_computing_structure_refinement 'SHELXL-97 (Sheldrick, 1997)'
_computing_structure_solution 'SHELXS-97 (Sheldrick, 1990)'
_diffrn_ambient_temperature 293(2)
_diffrn_measured_fraction_theta_full 0.904
_diffrn_measured_fraction_theta_max 0.904
_diffrn_radiation_monochromator graphite
_diffrn_radiation_source 'fine-focus sealed tube'
_diffrn_radiation_type MoK\a
_diffrn_radiation_wavelength 0.71073
_diffrn_reflns_av_R_equivalents 0.0464
_diffrn_reflns_av_sigmaI/netI 0.1787
_diffrn_reflns_limit_h_max 20
_diffrn_reflns_limit_h_min -19
_diffrn_reflns_limit_k_max 21
_diffrn_reflns_limit_k_min -11
_diffrn_reflns_limit_l_max 24
_diffrn_reflns_limit_l_min -14
_diffrn_reflns_number 26839
_diffrn_reflns_theta_full 28.27
_diffrn_reflns_theta_max 28.27
_diffrn_reflns_theta_min 1.40
_exptl_absorpt_coefficient_mu 0.080
_exptl_crystal_density_diffrn 1.125
_exptl_crystal_density_method 'not measured'
_exptl_crystal_F_000 1550
_refine_diff_density_max 0.707
_refine_diff_density_min -0.390
_refine_diff_density_rms 0.056
_refine_ls_abs_structure_details 'Flack H D (1983), Acta Cryst. A39, 876-881'
_refine_ls_abs_structure_Flack 0.4(12)
_refine_ls_extinction_method none
_refine_ls_goodness_of_fit_ref 0.877
_refine_ls_hydrogen_treatment mixed
_refine_ls_matrix_type full
_refine_ls_number_parameters 1699
_refine_ls_number_reflns 22190
_refine_ls_number_restraints 43
_refine_ls_restrained_S_all 0.887
_refine_ls_R_factor_all 0.2024
_refine_ls_R_factor_gt 0.0653
_refine_ls_shift/su_max 0.938
_refine_ls_shift/su_mean 0.104
_refine_ls_structure_factor_coef Fsqd
_refine_ls_weighting_details 'calc w=1/[\s^2^(Fo^2^)+(0.1000P)^2^+0.0000P] where P=(Fo^2^+2Fc^2^)/3'
_refine_ls_weighting_scheme calc
_refine_ls_wR_factor_gt 0.1467
_refine_ls_wR_factor_ref 0.2049
_reflns_number_gt 8645
_reflns_number_total 22190
_reflns_threshold_expression >2sigma(I)
_cod_data_source_file ic901390n_si_002_3.cif
_cod_data_source_block 4_Na_4DME_x_2
_cod_original_cell_volume 4192.8(14)
_cod_database_code 4303216

loop_
_symmetry_equiv_pos_as_xyz
'x, y, z'

loop_
_atom_site_label
_atom_site_type_symbol
_atom_site_fract_x
_atom_site_fract_y
_atom_site_fract_z
_atom_site_U_iso_or_equiv
_atom_site_adp_type
_atom_site_occupancy
_atom_site_symmetry_multiplicity
_atom_site_calc_flag
_atom_site_refinement_flags
_atom_site_disorder_assembly
_atom_site_disorder_group
Na1 Na 0.7495(3) 0.9186(3) 0.0034(3) 0.0286(12) Uani 1 1 d . . .
Na2 Na 0.8338(3) 0.4749(3) 0.8855(3) 0.0284(12) Uani 1 1 d . . .
C1 C 0.7498(8) 0.6233(7) -0.0611(7) 0.022(3) Uani 1 1 d . . .
C2 C 0.6981(8) 0.6542(8) -0.0002(7) 0.022(3) Uani 1 1 d . . .
C3 C 0.7430(8) 0.7234(8) 0.0124(8) 0.026(3) Uani 1 1 d . . .
C4 C 0.8371(7) 0.7706(8) -0.0515(7) 0.022(3) Uani 1 1 d . . .
C5 C 0.8824(7) 0.7398(7) -0.1132(7) 0.020(3) Uani 1 1 d . . .
C6 C 0.8383(7) 0.6695(7) -0.1200(7) 0.018(3) Uani 1 1 d . . .
O7 O 0.7189(5) 0.5563(5) -0.0631(5) 0.028(2) Uani 1 1 d . . .
O8 O 0.8730(5) 0.6394(5) -0.1729(5) 0.030(2) Uani 1 1 d . . .
O9 O 0.8607(5) 0.8412(5) -0.0481(5) 0.030(2) Uani 1 1 d . . .
O10 O 0.7100(5) 0.7517(5) 0.0628(5) 0.028(2) Uani 1 1 d . . .
C11 C 0.6112(8) 0.6163(7) 0.0485(8) 0.023(3) Uani 1 1 d . . .
C12 C 0.5729(8) 0.6008(7) 0.1344(7) 0.024(3) Uani 1 1 d . . .
C13 C 0.4814(8) 0.6082(8) 0.1695(8) 0.029(3) Uani 1 1 d . . .
H13 H 0.4463 0.6254 0.1354 0.035 Uiso 1 1 calc R . .
C14 C 0.4460(8) 0.5918(9) 0.2475(8) 0.037(4) Uani 1 1 d . . .
C15 C 0.4961(9) 0.5609(10) 0.3006(9) 0.047(4) Uani 1 1 d . . .
C16 C 0.5854(9) 0.5587(9) 0.2715(9) 0.040(4) Uani 1 1 d . . .
C17 C 0.6224(8) 0.5771(7) 0.1894(8) 0.024(3) Uani 1 1 d . . .
H17 H 0.6822 0.5738 0.1693 0.029 Uiso 1 1 calc R . .
C18 C 0.6467(9) 0.5402(9) 0.3243(8) 0.042(4) Uani 1 1 d . . .
C19 C 0.6413(12) 0.4398(10) 0.3833(10) 0.067(5) Uani 1 1 d . . .
H19A H 0.5821 0.4178 0.4202 0.100 Uiso 1 1 calc R . .
H19B H 0.6800 0.4329 0.4152 0.100 Uiso 1 1 calc R . .
H19C H 0.6584 0.4051 0.3519 0.100 Uiso 1 1 calc R . .
C20 C 0.7453(9) 0.5655(11) 0.2680(9) 0.061(5) Uani 1 1 d . . .
H20A H 0.7553 0.6293 0.2288 0.092 Uiso 1 1 calc R . .
H20B H 0.7588 0.5285 0.2385 0.092 Uiso 1 1 calc R . .
H20C H 0.7823 0.5543 0.3021 0.092 Uiso 1 1 calc R . .
C21 C 0.6247(8) 0.5962(10) 0.3765(8) 0.052(4) Uani 1 1 d . . .
H21A H 0.5638 0.5811 0.4098 0.078 Uiso 1 1 calc R . .
H21B H 0.6363 0.6607 0.3395 0.078 Uiso 1 1 calc R . .
H21C H 0.6605 0.5811 0.4120 0.078 Uiso 1 1 calc R . .
O22 O 0.4557(7) 0.5316(10) 0.3857(6) 0.094(5) Uani 1 1 d . . .
C23 C 0.4287(10) 0.4390(16) 0.4347(9) 0.167(13) Uani 1 1 d . . .
H23A H 0.4007 0.4280 0.4914 0.250 Uiso 1 1 calc R . .
H23B H 0.4787 0.4055 0.4313 0.250 Uiso 1 1 calc R . .
H23C H 0.3878 0.4191 0.4155 0.250 Uiso 1 1 calc R . .
C24 C 0.3455(9) 0.6063(9) 0.2810(9) 0.043(4) Uani 1 1 d . . .
C25 C 0.3117(8) 0.6614(12) 0.2065(8) 0.107(7) Uani 1 1 d . . .
H25A H 0.3533 0.7142 0.1664 0.161 Uiso 1 1 calc R . .
H25B H 0.2561 0.6809 0.2260 0.161 Uiso 1 1 calc R . .
H25C H 0.3049 0.6231 0.1809 0.161 Uiso 1 1 calc R . .
C26 C 0.3370(10) 0.6733(10) 0.3214(9) 0.077(5) Uani 1 1 d . . .
H26A H 0.3776 0.7277 0.2842 0.116 Uiso 1 1 calc R . .
H26B H 0.3500 0.6439 0.3727 0.116 Uiso 1 1 calc R . .
H26C H 0.2782 0.6895 0.3323 0.116 Uiso 1 1 calc R . .
C27 C 0.2847(9) 0.5215(11) 0.3394(9) 0.083(5) Uani 1 1 d . . .
H27A H 0.2260 0.5369 0.3544 0.125 Uiso 1 1 calc R . .
H27B H 0.3016 0.4909 0.3885 0.125 Uiso 1 1 calc R . .
H27C H 0.2871 0.4817 0.3133 0.125 Uiso 1 1 calc R . .
C28 C 0.5533(8) 0.5934(9) 0.0103(8) 0.026(3) Uani 1 1 d . . .
C29 C 0.4892(8) 0.5198(8) 0.0517(8) 0.031(3) Uani 1 1 d . . .
H29 H 0.4863 0.4787 0.1056 0.037 Uiso 1 1 calc R . .
C30 C 0.4284(7) 0.5017(8) 0.0197(8) 0.028(3) Uani 1 1 d . . .
C31 C 0.4355(8) 0.5639(8) -0.0629(8) 0.027(3) Uani 1 1 d . . .
C32 C 0.5036(8) 0.6336(9) -0.1132(7) 0.028(3) Uani 1 1 d . . .
C33 C 0.5618(8) 0.6506(8) -0.0725(8) 0.029(3) Uani 1 1 d . . .
H33 H 0.6051 0.7007 -0.1028 0.035 Uiso 1 1 calc R . .
C34 C 0.3625(9) 0.4141(9) 0.0687(9) 0.038(4) Uani 1 1 d . . .
C35 C 0.2666(8) 0.4319(8) 0.0900(9) 0.045(4) Uani 1 1 d . . .
H35A H 0.2294 0.3744 0.1211 0.067 Uiso 1 1 calc R . .
H35B H 0.2532 0.4673 0.0396 0.067 Uiso 1 1 calc R . .
H35C H 0.2567 0.4653 0.1228 0.067 Uiso 1 1 calc R . .
C36 C 0.3741(8) 0.3536(8) 0.0229(9) 0.042(4) Uani 1 1 d . . .
H36A H 0.3339 0.2983 0.0569 0.063 Uiso 1 1 calc R . .
H36B H 0.4332 0.3384 0.0120 0.063 Uiso 1 1 calc R . .
H36C H 0.3623 0.3864 -0.0287 0.063 Uiso 1 1 calc R . .
C37 C 0.3789(9) 0.3509(10) 0.1555(10) 0.058(5) Uani 1 1 d . . .
H37A H 0.3389 0.2953 0.1846 0.087 Uiso 1 1 calc R . .
H37B H 0.3692 0.3835 0.1889 0.087 Uiso 1 1 calc R . .
H37C H 0.4382 0.3361 0.1448 0.087 Uiso 1 1 calc R . .
O38 O 0.3750(6) 0.5453(6) -0.0971(6) 0.038(2) Uani 1 1 d . . .
C39 C 0.3072(10) 0.5986(10) -0.1040(10) 0.061(4) Uani 1 1 d . . .
H39A H 0.2711 0.5797 -0.1280 0.091 Uiso 1 1 calc R . .
H39B H 0.3308 0.6619 -0.1389 0.091 Uiso 1 1 calc R . .
H39C H 0.2724 0.5915 -0.0498 0.091 Uiso 1 1 calc R . .
C40 C 0.5265(8) 0.7001(8) -0.2054(8) 0.033(3) Uani 1 1 d . . .
C41 C 0.4769(10) 0.7872(8) -0.2177(8) 0.057(4) Uani 1 1 d . . .
H41A H 0.4150 0.7684 -0.1900 0.086 Uiso 1 1 calc R . .
H41B H 0.4873 0.8248 -0.2761 0.086 Uiso 1 1 calc R . .
H41C H 0.4979 0.8216 -0.1947 0.086 Uiso 1 1 calc R . .
C42 C 0.6249(9) 0.7283(9) -0.2496(8) 0.051(4) Uani 1 1 d . . .
H42A H 0.6541 0.6745 -0.2440 0.077 Uiso 1 1 calc R . .
H42B H 0.6474 0.7601 -0.2252 0.077 Uiso 1 1 calc R . .
H42C H 0.6353 0.7681 -0.3076 0.077 Uiso 1 1 calc R . .
C43 C 0.4991(9) 0.6523(9) -0.2543(7) 0.050(4) Uani 1 1 d . . .
H43A H 0.4379 0.6288 -0.2285 0.076 Uiso 1 1 calc R . .
H43B H 0.5335 0.6028 -0.2529 0.076 Uiso 1 1 calc R . .
H43C H 0.5092 0.6965 -0.3110 0.076 Uiso 1 1 calc R . .
C44 C 0.9729(7) 0.7748(7) -0.1587(7) 0.021(3) Uani 1 1 d . . .
C45 C 1.0323(7) 0.7951(8) -0.1205(8) 0.023(3) Uani 1 1 d . . .
C46 C 1.0266(7) 0.7403(8) -0.0379(7) 0.024(3) Uani 1 1 d . . .
H46 H 0.9833 0.6901 -0.0071 0.029 Uiso 1 1 calc R . .
C47 C 1.0779(8) 0.7540(7) -0.0002(7) 0.030(3) Uani 1 1 d . . .
C48 C 1.1474(8) 0.8305(9) -0.0476(8) 0.033(3) Uani 1 1 d . . .
C49 C 1.1525(8) 0.8929(8) -0.1311(8) 0.033(3) Uani 1 1 d . . .
C50 C 1.0977(6) 0.8725(8) -0.1674(7) 0.022(3) Uani 1 1 d . . .
H50 H 1.1038 0.9098 -0.2230 0.027 Uiso 1 1 calc R . .
C51 C 1.0590(8) 0.6939(9) 0.0978(8) 0.034(3) Uani 1 1 d . . .
C52 C 0.9569(9) 0.6619(11) 0.1356(8) 0.066(5) Uani 1 1 d . . .
H52A H 0.9404 0.6341 0.1051 0.099 Uiso 1 1 calc R . .
H52B H 0.9256 0.7140 0.1316 0.099 Uiso 1 1 calc R . .
H52C H 0.9426 0.6180 0.1930 0.099 Uiso 1 1 calc R . .
C53 C 1.0795(9) 0.7413(10) 0.1430(9) 0.062(4) Uani 1 1 d . . .
H53A H 1.1418 0.7582 0.1243 0.093 Uiso 1 1 calc R . .
H53B H 1.0599 0.7011 0.2016 0.093 Uiso 1 1 calc R . .
H53C H 1.0502 0.7956 0.1325 0.093 Uiso 1 1 calc R . .
C54 C 1.0985(9) 0.6048(9) 0.1147(9) 0.056(4) Uani 1 1 d . . .
H54A H 1.0843 0.5776 0.0828 0.084 Uiso 1 1 calc R . .
H54B H 1.0753 0.5636 0.1729 0.084 Uiso 1 1 calc R . .
H54C H 1.1612 0.6166 0.0990 0.084 Uiso 1 1 calc R . .
O55 O 1.2077(6) 0.8463(6) -0.0167(6) 0.048(3) Uani 1 1 d . . .
C56 C 1.2792(8) 0.7865(9) -0.0167(9) 0.059(4) Uani 1 1 d . . .
H56A H 1.3196 0.8012 0.0059 0.088 Uiso 1 1 calc R . .
H56B H 1.3097 0.7963 -0.0727 0.088 Uiso 1 1 calc R . .
H56C H 1.2546 0.7233 0.0167 0.088 Uiso 1 1 calc R . .
C57 C 1.2204(8) 0.9821(8) -0.1850(9) 0.031(3) Uani 1 1 d . . .
C58 C 1.2083(9) 1.0385(10) -0.1347(9) 0.064(5) Uani 1 1 d . . .
H58A H 1.1482 1.0502 -0.1199 0.096 Uiso 1 1 calc R . .
H58B H 1.2457 1.0958 -0.1679 0.096 Uiso 1 1 calc R . .
H58C H 1.2235 1.0045 -0.0851 0.096 Uiso 1 1 calc R . .
C59 C 1.3157(8) 0.9553(9) -0.2038(9) 0.053(4) Uani 1 1 d . . .
H59A H 1.3207 0.9161 -0.2309 0.079 Uiso 1 1 calc R . .
H59B H 1.3286 0.9235 -0.1526 0.079 Uiso 1 1 calc R . .
H59C H 1.3566 1.0099 -0.2395 0.079 Uiso 1 1 calc R . .
C60 C 1.2060(9) 1.0394(8) -0.2657(9) 0.045(4) Uani 1 1 d . . .
H60A H 1.1462 1.0528 -0.2557 0.068 Uiso 1 1 calc R . .
H60B H 1.2177 1.0067 -0.2991 0.068 Uiso 1 1 calc R . .
H60C H 1.2448 1.0957 -0.2944 0.068 Uiso 1 1 calc R . .
C61 C 1.0125(7) 0.7894(7) -0.2461(7) 0.022(3) Uani 1 1 d . . .
C62 C 0.9633(8) 0.8150(7) -0.2987(8) 0.028(3) Uani 1 1 d . . .
H62 H 0.9042 0.8198 -0.2768 0.033 Uiso 1 1 calc R . .
C63 C 0.9955(7) 0.8347(8) -0.3840(7) 0.022(3) Uani 1 1 d . . .
C64 C 1.0908(8) 0.8350(9) -0.4159(8) 0.037(4) Uani 1 1 d . . .
C65 C 1.1441(8) 0.8027(8) -0.3646(8) 0.029(3) Uani 1 1 d . . .
C66 C 1.0987(8) 0.7803(8) -0.2757(7) 0.024(3) Uani 1 1 d . . .
H66 H 1.1307 0.7591 -0.2388 0.029 Uiso 1 1 calc R . .
C67 C 0.9342(8) 0.8512(9) -0.4365(7) 0.030(3) Uani 1 1 d . . .
C68 C 0.9484(10) 0.7914(9) -0.4819(8) 0.065(5) Uani 1 1 d . . .
H68A H 0.9092 0.8041 -0.5141 0.098 Uiso 1 1 calc R . .
H68B H 0.9370 0.7278 -0.4420 0.098 Uiso 1 1 calc R . .
H68C H 1.0080 0.8043 -0.5181 0.098 Uiso 1 1 calc R . .
C69 C 0.8397(8) 0.8189(9) -0.3807(8) 0.046(4) Uani 1 1 d . . .
H69A H 0.8241 0.8504 -0.3462 0.070 Uiso 1 1 calc R . .
H69B H 0.8332 0.7540 -0.3461 0.070 Uiso 1 1 calc R . .
H69C H 0.8019 0.8321 -0.4143 0.070 Uiso 1 1 calc R . .
C70 C 0.9424(10) 0.9536(9) -0.5003(10) 0.072(5) Uani 1 1 d . . .
H70A H 0.9343 0.9916 -0.4719 0.108 Uiso 1 1 calc R . .
H70B H 0.8982 0.9614 -0.5268 0.108 Uiso 1 1 calc R . .
H70C H 0.9995 0.9710 -0.5416 0.108 Uiso 1 1 calc R . .
O71 O 1.1282(7) 0.8586(9) -0.5007(6) 0.081(4) Uani 1 1 d . . .
C72 C 1.1573(14) 0.9585(16) -0.5528(14) 0.223(18) Uani 1 1 d . . .
H72A H 1.1823 0.9706 -0.6101 0.335 Uiso 1 1 calc R . .
H72B H 1.2006 0.9773 -0.5353 0.335 Uiso 1 1 calc R . .
H72C H 1.1078 0.9922 -0.5466 0.335 Uiso 1 1 calc R . .
C73 C 1.2380(8) 0.7837(10) -0.3899(9) 0.049(4) Uani 1 1 d . . .
C74 C 1.2706(7) 0.7353(9) -0.3182(9) 0.055(4) Uani 1 1 d . . .
H74A H 1.2626 0.7695 -0.2863 0.082 Uiso 1 1 calc R . .
H74B H 1.3319 0.7298 -0.3381 0.082 Uiso 1 1 calc R . .
H74C H 1.2384 0.6752 -0.2836 0.082 Uiso 1 1 calc R . .
C75 C 1.2962(8) 0.8767(10) -0.4443(13) 0.150(10) Uani 1 1 d . . .
H75A H 1.2905 0.9109 -0.4125 0.225 Uiso 1 1 calc R . .
H75B H 1.2780 0.9109 -0.4921 0.225 Uiso 1 1 calc R . .
H75C H 1.3564 0.8664 -0.4622 0.225 Uiso 1 1 calc R . .
C76 C 1.2486(10) 0.7322(14) -0.4416(12) 0.136(9) Uani 1 1 d . . .
H76A H 1.2287 0.7662 -0.4884 0.204 Uiso 1 1 calc R . .
H76B H 1.2143 0.6730 -0.4084 0.204 Uiso 1 1 calc R . .
H76C H 1.3093 0.7245 -0.4611 0.204 Uiso 1 1 calc R . .
C77 C 0.7461(7) 1.1069(8) 0.0113(6) 0.020(3) Uani 1 1 d . . .
C78 C 0.7796(7) 1.1700(8) 0.0343(7) 0.018(3) Uani 1 1 d . . .
C79 C 0.8207(7) 1.2604(8) -0.0286(7) 0.019(3) Uani 1 1 d . . .
C80 C 0.8398(7) 1.2862(8) -0.1225(7) 0.021(3) Uani 1 1 d . . .
C81 C 0.8042(7) 1.2242(7) -0.1472(7) 0.019(3) Uani 1 1 d . . .
C82 C 0.7629(7) 1.1334(7) -0.0800(7) 0.021(3) Uani 1 1 d . . .
O83 O 0.7457(5) 1.0696(5) -0.0984(5) 0.027(2) Uani 1 1 d . . .
O84 O 0.7075(5) 1.0282(5) 0.0615(5) 0.026(2) Uani 1 1 d . . .
O85 O 0.8379(5) 1.3217(5) -0.0146(5) 0.027(2) Uani 1 1 d . . .
O86 O 0.8791(5) 1.3631(5) -0.1718(5) 0.030(2) Uani 1 1 d . . .
C87 C 0.7757(8) 1.1421(8) 0.1195(7) 0.025(3) Uani 1 1 d . . .
C88 C 0.8554(7) 1.1749(7) 0.1332(7) 0.022(3) Uani 1 1 d . . .
C89 C 0.8471(8) 1.2008(7) 0.1942(7) 0.021(3) Uani 1 1 d . . .
H89 H 0.7910 1.2011 0.2273 0.025 Uiso 1 1 calc R . .
C90 C 0.9199(8) 1.2272(8) 0.2095(7) 0.027(3) Uani 1 1 d . . .
C91 C 1.0052(8) 1.2238(8) 0.1563(7) 0.029(3) Uani 1 1 d . . .
C92 C 1.0161(8) 1.2079(7) 0.0866(7) 0.026(3) Uani 1 1 d . . .
C93 C 0.9377(7) 1.1779(7) 0.0796(7) 0.020(3) Uani 1 1 d . . .
H93 H 0.9418 1.1598 0.0381 0.024 Uiso 1 1 calc R . .
C94 C 0.9081(9) 1.2603(8) 0.2769(8) 0.035(3) Uani 1 1 d . . .
C95 C 0.9373(9) 1.1933(10) 0.3506(9) 0.053(4) Uani 1 1 d . . .
H95A H 0.9306 1.2180 0.3898 0.080 Uiso 1 1 calc R . .
H95B H 0.9978 1.1851 0.3303 0.080 Uiso 1 1 calc R . .
H95C H 0.9017 1.1351 0.3773 0.080 Uiso 1 1 calc R . .
C96 C 0.8107(9) 1.2678(10) 0.3169(8) 0.054(4) Uani 1 1 d . . .
H96A H 0.8061 1.2878 0.3590 0.080 Uiso 1 1 calc R . .
H96B H 0.7769 1.2088 0.3417 0.080 Uiso 1 1 calc R . .
H96C H 0.7887 1.3114 0.2750 0.080 Uiso 1 1 calc R . .
C97 C 0.9621(9) 1.3546(9) 0.2393(8) 0.048(4) Uani 1 1 d . . .
H97A H 0.9562 1.3736 0.2823 0.071 Uiso 1 1 calc R . .
H97B H 0.9410 1.3989 0.1970 0.071 Uiso 1 1 calc R . .
H97C H 1.0229 1.3502 0.2152 0.071 Uiso 1 1 calc R . .
O98 O 1.0775(6) 1.2440(6) 0.1748(6) 0.040(2) Uani 1 1 d . . .
C99 C 1.1144(9) 1.1615(11) 0.2179(9) 0.078(5) Uani 1 1 d . . .
H99A H 1.1629 1.1780 0.2309 0.117 Uiso 1 1 calc R . .
H99B H 1.1346 1.1313 0.1828 0.117 Uiso 1 1 calc R . .
H99C H 1.0702 1.1209 0.2684 0.117 Uiso 1 1 calc R . .
C100 C 1.1015(7) 1.2225(9) 0.0180(7) 0.036(3) Uani 1 1 d . . .
C101 C 1.1697(9) 1.3033(9) 0.0012(8) 0.059(4) Uani 1 1 d . . .
H10A H 1.1825 1.2905 0.0514 0.088 Uiso 1 1 calc R . .
H10B H 1.1448 1.3603 -0.0164 0.088 Uiso 1 1 calc R . .
H10C H 1.2229 1.3078 -0.0417 0.088 Uiso 1 1 calc R . .
C102 C 1.0873(10) 1.2536(11) -0.0682(9) 0.068(5) Uani 1 1 d . . .
H10A H 1.1428 1.2631 -0.1102 0.101 Uiso 1 1 calc R . .
H10B H 1.0610 1.3099 -0.0821 0.101 Uiso 1 1 calc R . .
H10C H 1.0492 1.2069 -0.0653 0.101 Uiso 1 1 calc R . .
C103 C 1.1409(10) 1.1298(12) 0.0339(11) 0.075(5) Uani 1 1 d . . .
H10D H 1.1511 1.1052 0.0866 0.112 Uiso 1 1 calc R . .
H10E H 1.1954 1.1401 -0.0096 0.112 Uiso 1 1 calc R . .
H10F H 1.1003 1.0870 0.0344 0.112 Uiso 1 1 calc R . .
C104 C 0.7026(7) 1.0816(7) 0.1914(8) 0.026(3) Uani 1 1 d . . .
C105 C 0.7143(7) 1.0253(8) 0.2673(8) 0.024(3) Uani 1 1 d . . .
H105 H 0.7704 1.0260 0.2715 0.029 Uiso 1 1 calc R . .
C106 C 0.6460(9) 0.9683(8) 0.3370(8) 0.031(3) Uani 1 1 d . . .
C107 C 0.5639(8) 0.9621(8) 0.3249(8) 0.032(3) Uani 1 1 d . . .
C108 C 0.5469(8) 1.0257(8) 0.2537(8) 0.028(3) Uani 1 1 d . . .
C109 C 0.6169(8) 1.0820(8) 0.1893(8) 0.024(3) Uani 1 1 d . . .
H109 H 0.6067 1.1234 0.1408 0.029 Uiso 1 1 calc R . .
C110 C 0.6628(9) 0.9196(10) 0.4192(8) 0.045(4) Uani 1 1 d . . .
C111 C 0.5872(9) 0.8768(10) 0.4997(8) 0.063(5) Uani 1 1 d . . .
H11A H 0.6097 0.8469 0.5453 0.095 Uiso 1 1 calc R . .
H11B H 0.5507 0.8325 0.4978 0.095 Uiso 1 1 calc R . .
H11C H 0.5533 0.9237 0.5071 0.095 Uiso 1 1 calc R . .
C112 C 0.7231(12) 0.8367(10) 0.4175(11) 0.076(6) Uani 1 1 d . . .
H11D H 0.7348 0.8060 0.4693 0.115 Uiso 1 1 calc R . .
H11E H 0.7776 0.8621 0.3727 0.115 Uiso 1 1 calc R . .
H11F H 0.6921 0.7934 0.4093 0.115 Uiso 1 1 calc R . .
C113 C 0.7245(10) 0.9848(8) 0.4310(8) 0.051(4) Uani 1 1 d . . .
H11G H 0.7360 0.9514 0.4828 0.076 Uiso 1 1 calc R . .
H11H H 0.6957 1.0371 0.4316 0.076 Uiso 1 1 calc R . .
H11I H 0.7790 1.0049 0.3859 0.076 Uiso 1 1 calc R . .
O114 O 0.4945(6) 0.8985(6) 0.3888(5) 0.038(2) Uani 1 1 d . . .
C115 C 0.5061(11) 0.8085(9) 0.3879(11) 0.079(6) Uani 1 1 d . . .
H11J H 0.4574 0.7644 0.4301 0.118 Uiso 1 1 calc R . .
H11K H 0.5597 0.7888 0.3987 0.118 Uiso 1 1 calc R . .
H11L H 0.5086 0.8138 0.3344 0.118 Uiso 1 1 calc R . .
C116 C 0.4518(8) 1.0367(9) 0.2485(7) 0.038(4) Uani 1 1 d . . .
C117 C 0.4013(9) 0.9457(10) 0.2679(11) 0.064(5) Uani 1 1 d . . .
H11M H 0.4334 0.9224 0.2297 0.096 Uiso 1 1 calc R . .
H11N H 0.3442 0.9567 0.2621 0.096 Uiso 1 1 calc R . .
H11O H 0.3952 0.9014 0.3238 0.096 Uiso 1 1 calc R . .
C118 C 0.4562(8) 1.1032(10) 0.1614(8) 0.059(4) Uani 1 1 d . . .
H11P H 0.4901 1.0811 0.1230 0.089 Uiso 1 1 calc R . .
H11Q H 0.4835 1.1622 0.1479 0.089 Uiso 1 1 calc R . .
H11R H 0.3979 1.1087 0.1578 0.089 Uiso 1 1 calc R . .
C119 C 0.4011(8) 1.0703(9) 0.3123(9) 0.046(4) Uani 1 1 d . . .
H11S H 0.3978 1.0254 0.3672 0.069 Uiso 1 1 calc R . .
H11T H 0.3429 1.0793 0.3091 0.069 Uiso 1 1 calc R . .
H11U H 0.4310 1.1274 0.3006 0.069 Uiso 1 1 calc R . .
C120 C 0.8046(7) 1.2494(7) -0.2288(7) 0.018(3) Uani 1 1 d . . .
C121 C 0.8776(8) 1.3094(8) -0.3022(7) 0.023(3) Uani 1 1 d . . .
C122 C 0.8672(8) 1.3668(8) -0.3787(7) 0.030(3) Uani 1 1 d . . .
H122 H 0.8112 1.3661 -0.3832 0.036 Uiso 1 1 calc R . .
C123 C 0.9362(8) 1.4261(8) -0.4498(7) 0.031(3) Uani 1 1 d . . .
C124 C 1.0179(8) 1.4272(8) -0.4392(7) 0.030(3) Uani 1 1 d . . .
C125 C 1.0362(8) 1.3661(8) -0.3653(7) 0.029(3) Uani 1 1 d . . .
C126 C 0.9648(8) 1.3080(8) -0.2976(8) 0.028(3) Uani 1 1 d . . .
H126 H 0.9746 1.2675 -0.2486 0.034 Uiso 1 1 calc R . .
C127 C 1.1310(8) 1.3568(9) -0.3614(9) 0.041(4) Uani 1 1 d . . .
C128 C 1.1819(10) 1.4464(11) -0.3810(10) 0.065(5) Uani 1 1 d . . .
H12A H 1.1834 1.4924 -0.4350 0.097 Uiso 1 1 calc R . .
H12B H 1.2409 1.4361 -0.3805 0.097 Uiso 1 1 calc R . .
H12C H 1.1535 1.4671 -0.3399 0.097 Uiso 1 1 calc R . .
C129 C 1.1339(9) 1.2815(12) -0.2771(9) 0.091(6) Uani 1 1 d . . .
H12D H 1.1043 1.2246 -0.2658 0.136 Uiso 1 1 calc R . .
H12E H 1.1052 1.2991 -0.2338 0.136 Uiso 1 1 calc R . .
H12F H 1.1939 1.2742 -0.2792 0.136 Uiso 1 1 calc R . .
C130 C 1.1840(9) 1.3246(10) -0.4257(9) 0.062(5) Uani 1 1 d . . .
H13A H 1.1562 1.2666 -0.4141 0.093 Uiso 1 1 calc R . .
H13B H 1.2426 1.3180 -0.4228 0.093 Uiso 1 1 calc R . .
H13C H 1.1864 1.3692 -0.4805 0.093 Uiso 1 1 calc R . .
O131 O 1.0857(6) 1.4960(6) -0.5007(6) 0.045(3) Uani 1 1 d . . .
C132 C 1.0797(8) 1.5834(9) -0.5015(8) 0.049(4) Uani 1 1 d . . .
H13D H 1.1274 1.6262 -0.5467 0.073 Uiso 1 1 calc R . .
H13E H 1.0826 1.5793 -0.4499 0.073 Uiso 1 1 calc R . .
H13F H 1.0249 1.6039 -0.5086 0.073 Uiso 1 1 calc R . .
C133 C 0.9145(9) 1.4794(8) -0.5332(7) 0.034(3) Uani 1 1 d . . .
C134 C 0.8656(10) 1.4084(12) -0.5411(9) 0.072(5) Uani 1 1 d . . .
H13G H 0.9013 1.3601 -0.5413 0.108 Uiso 1 1 calc R . .
H13H H 0.8519 1.4361 -0.5922 0.108 Uiso 1 1 calc R . .
H13I H 0.8121 1.3834 -0.4950 0.108 Uiso 1 1 calc R . .
C135 C 0.8645(9) 1.5549(10) -0.5327(9) 0.057(4) Uani 1 1 d . . .
H13J H 0.8540 1.5867 -0.5851 0.086 Uiso 1 1 calc R . .
H13K H 0.8970 1.5966 -0.5241 0.086 Uiso 1 1 calc R . .
H13L H 0.8094 1.5315 -0.4886 0.086 Uiso 1 1 calc R . .
C136 C 1.0007(9) 1.5102(9) -0.6118(7) 0.066(5) Uani 1 1 d . . .
H13M H 1.0306 1.4576 -0.6097 0.098 Uiso 1 1 calc R . .
H13N H 1.0387 1.5545 -0.6115 0.098 Uiso 1 1 calc R . .
H13O H 0.9850 1.5371 -0.6618 0.098 Uiso 1 1 calc R . .
C137 C 0.6460(7) 1.2104(8) -0.1912(8) 0.028(3) Uani 1 1 d . . .
H137 H 0.6396 1.2234 -0.1463 0.033 Uiso 1 1 calc R . .
C138 C 0.5705(7) 1.1848(8) -0.2000(7) 0.030(3) Uani 1 1 d . . .
C139 C 0.5808(8) 1.1677(8) -0.2688(8) 0.029(3) Uani 1 1 d . . .
C140 C 0.6623(8) 1.1661(7) -0.3205(7) 0.026(3) Uani 1 1 d . . .
C141 C 0.7355(8) 1.1919(8) -0.3083(7) 0.027(3) Uani 1 1 d . . .
H141 H 0.7904 1.1921 -0.3437 0.033 Uiso 1 1 calc R . .
C142 C 0.7317(8) 1.2188(7) -0.2433(7) 0.023(3) Uani 1 1 d . . .
C143 C 0.4810(9) 1.1705(9) -0.1291(9) 0.042(4) Uani 1 1 d . . .
C144 C 0.5002(8) 1.1476(12) -0.0486(8) 0.074(5) Uani 1 1 d . . .
H14A H 0.5439 1.1937 -0.0582 0.111 Uiso 1 1 calc R . .
H14B H 0.5215 1.0887 -0.0301 0.111 Uiso 1 1 calc R . .
H14C H 0.4474 1.1461 -0.0068 0.111 Uiso 1 1 calc R . .
C145 C 0.4355(10) 1.2578(11) -0.1530(10) 0.083(6) Uani 1 1 d . . .
H14D H 0.4739 1.3084 -0.1627 0.124 Uiso 1 1 calc R . .
H14E H 0.3824 1.2492 -0.1087 0.124 Uiso 1 1 calc R . .
H14F H 0.4217 1.2705 -0.2028 0.124 Uiso 1 1 calc R . .
C146 C 0.4204(9) 1.0955(12) -0.1151(10) 0.086(6) Uani 1 1 d . . .
H14G H 0.4485 1.0404 -0.1033 0.129 Uiso 1 1 calc R . .
H14H H 0.4039 1.1112 -0.1640 0.129 Uiso 1 1 calc R . .
H14I H 0.3688 1.0857 -0.0688 0.129 Uiso 1 1 calc R . .
O147 O 0.5072(6) 1.1480(6) -0.2869(6) 0.046(3) Uani 1 1 d . . .
C148 C 0.4571(9) 1.2221(8) -0.3211(9) 0.057(4) Uani 1 1 d . . .
H14J H 0.4073 1.1981 -0.3274 0.086 Uiso 1 1 calc R . .
H14K H 0.4936 1.2671 -0.3745 0.086 Uiso 1 1 calc R . .
H14L H 0.4374 1.2502 -0.2842 0.086 Uiso 1 1 calc R . .
C149 C 0.6734(8) 1.1337(9) -0.3895(8) 0.033(3) Uani 1 1 d . . .
C150 C 0.7683(8) 1.1207(9) -0.4257(8) 0.040(3) Uani 1 1 d . . .
H15A H 0.8052 1.1775 -0.4486 0.060 Uiso 1 1 calc R . .
H15B H 0.7729 1.1023 -0.4688 0.060 Uiso 1 1 calc R . .
H15C H 0.7868 1.0741 -0.3826 0.060 Uiso 1 1 calc R . .
C151 C 0.6451(9) 1.2034(9) -0.4601(7) 0.045(4) Uani 1 1 d . . .
H15D H 0.5852 1.2126 -0.4387 0.067 Uiso 1 1 calc R . .
H15E H 0.6501 1.1812 -0.5009 0.067 Uiso 1 1 calc R . .
H15F H 0.6821 1.2606 -0.4854 0.067 Uiso 1 1 calc R . .
C152 C 0.6221(9) 1.0383(9) -0.3527(9) 0.046(4) Uani 1 1 d . . .
H15G H 0.5613 1.0403 -0.3263 0.069 Uiso 1 1 calc R . .
H15H H 0.6457 0.9942 -0.3124 0.069 Uiso 1 1 calc R . .
H15I H 0.6272 1.0208 -0.3964 0.069 Uiso 1 1 calc R . .
C501 C -0.0441(7) 0.9667(8) 0.2779(8) 0.069(3) Uiso 1 1 d D . .
H50A H -0.0641 1.0121 0.2970 0.104 Uiso 1 1 calc R . .
H50B H -0.0852 0.9120 0.3101 0.104 Uiso 1 1 calc R . .
H50C H -0.0396 0.9900 0.2203 0.104 Uiso 1 1 calc R . .
O502 O 0.0409(4) 0.9458(4) 0.2873(4) 0.0556(16) Uiso 1 1 d D . .
C503 C 0.0581(13) 0.8864(14) 0.2517(14) 0.178(9) Uiso 1 1 d D . .
H50D H 0.0721 0.9165 0.1917 0.214 Uiso 1 1 calc R . .
H50E H 0.0126 0.8350 0.2768 0.214 Uiso 1 1 calc R . .
C504 C 0.1402(17) 0.861(2) 0.2806(16) 0.33(2) Uiso 1 1 d D . .
H50D H 0.1465 0.8922 0.3132 0.393 Uiso 1 1 calc R . .
H50E H 0.1375 0.7955 0.3131 0.393 Uiso 1 1 calc R . .
O505 O 0.2046(13) 0.8915(15) 0.2092(14) 0.288(10) Uiso 1 1 d D . .
C506 C 0.2562(11) 0.9262(11) 0.1330(10) 0.107(5) Uiso 1 1 d D . .
H50D H 0.3007 0.9704 0.1250 0.160 Uiso 1 1 calc R . .
H50E H 0.2227 0.9558 0.0962 0.160 Uiso 1 1 calc R . .
H50F H 0.2833 0.8782 0.1211 0.160 Uiso 1 1 calc R . .
C201 C 0.9553(9) 1.0384(10) -0.1168(8) 0.055(4) Uani 1 1 d D . .
H20D H 0.9281 1.0799 -0.1552 0.083 Uiso 1 1 calc R . .
H20E H 0.9632 0.9838 -0.1249 0.083 Uiso 1 1 calc R . .
H20F H 1.0114 1.0674 -0.1263 0.083 Uiso 1 1 calc R . .
O202 O 0.9002(6) 1.0143(6) -0.0329(6) 0.040(2) Uani 1 1 d D . .
C203 C 0.9450(9) 0.9577(10) 0.0198(9) 0.056(4) Uani 1 1 d D . .
H20G H 0.9980 0.9915 0.0129 0.067 Uiso 1 1 calc R . .
H20H H 0.9610 0.9055 0.0084 0.067 Uiso 1 1 calc R . .
C204 C 0.8799(11) 0.9260(11) 0.1082(9) 0.073(5) Uani 1 1 d D . .
H20I H 0.9097 0.8954 0.1489 0.088 Uiso 1 1 calc R . .
H20J H 0.8570 0.9788 0.1154 0.088 Uiso 1 1 calc R . .
O205 O 0.8102(6) 0.8651(5) 0.1206(6) 0.039(2) Uani 1 1 d D . .
C206 C 0.7471(12) 0.8340(10) 0.1952(9) 0.076(6) Uani 1 1 d D . .
H20K H 0.7016 0.7953 0.1972 0.113 Uiso 1 1 calc R . .
H20L H 0.7228 0.8851 0.2035 0.113 Uiso 1 1 calc R . .
H20M H 0.7719 0.7994 0.2383 0.113 Uiso 1 1 calc R . .
C701 C 0.5971(10) 0.3191(10) 0.2287(9) 0.070(5) Uiso 1 1 d D . .
H70D H 0.5770 0.3684 0.1889 0.105 Uiso 1 1 calc R . .
H70E H 0.6204 0.2770 0.2064 0.105 Uiso 1 1 calc R . .
H70F H 0.6422 0.3436 0.2405 0.105 Uiso 1 1 calc R . .
O702 O 0.5238(14) 0.2710(15) 0.3053(13) 0.267(11) Uiso 1 1 d D . .
C703 C 0.5243(12) 0.2090(14) 0.3796(12) 0.165(8) Uiso 1 1 d D . .
H70G H 0.5697 0.2259 0.3967 0.198 Uiso 1 1 calc R . .
H70H H 0.5293 0.1479 0.3828 0.198 Uiso 1 1 calc R . .
C704 C 0.432(4) 0.219(4) 0.428(3) 0.92(10) Uiso 1 1 d D . .
H70I H 0.4324 0.2738 0.4359 1.109 Uiso 1 1 calc R . .
H70J H 0.3907 0.2203 0.3994 1.109 Uiso 1 1 calc R . .
O705 O 0.412(2) 0.136(2) 0.5074(19) 0.52(3) Uiso 1 1 d D . .
C706 C 0.4796(13) 0.0781(12) 0.5018(12) 0.185(8) Uiso 1 1 d D . .
H70K H 0.4597 0.0175 0.5467 0.277 Uiso 1 1 calc R . .
H70L H 0.5311 0.1027 0.5053 0.277 Uiso 1 1 calc R . .
H70M H 0.4936 0.0750 0.4496 0.277 Uiso 1 1 calc R . .
C301 C 0.8106(10) 0.4458(9) 0.0855(7) 0.054(4) Uani 1 1 d D . .
H30A H 0.7546 0.4675 0.0847 0.081 Uiso 1 1 calc R . .
H30B H 0.8267 0.4522 0.1283 0.081 Uiso 1 1 calc R . .
H30C H 0.8069 0.3823 0.0966 0.081 Uiso 1 1 calc R . .
O302 O 0.8771(6) 0.4998(6) 0.0046(6) 0.049(3) Uani 1 1 d D . .
C303 C 0.9616(8) 0.4739(9) -0.0011(8) 0.046(4) Uani 1 1 d D . .
H30A H 0.9595 0.4080 0.0179 0.055 Uiso 1 1 calc R . .
H30B H 0.9849 0.4899 0.0338 0.055 Uiso 1 1 calc R . .
C304 C 1.0173(9) 0.5208(8) -0.0867(9) 0.046(4) Uani 1 1 d D . .
H30C H 1.0121 0.5860 -0.1078 0.055 Uiso 1 1 calc R . .
H30D H 1.0780 0.5126 -0.0896 0.055 Uiso 1 1 calc R . .
O305 O 0.9937(6) 0.4860(6) -0.1383(6) 0.046(3) Uani 1 1 d D . .
C306 C 1.0401(9) 0.5303(10) -0.2243(9) 0.060(4) Uani 1 1 d D . .
H30E H 1.0212 0.5000 -0.2518 0.090 Uiso 1 1 calc R . .
H30F H 1.1019 0.5278 -0.2330 0.090 Uiso 1 1 calc R . .
H30G H 1.0288 0.5933 -0.2468 0.090 Uiso 1 1 calc R . .
C601 C 0.6094(14) 0.4401(14) 0.6237(14) 0.181(10) Uiso 1 1 d D . .
H60D H 0.6391 0.3901 0.6180 0.272 Uiso 1 1 calc R . .
H60E H 0.5873 0.4267 0.6816 0.272 Uiso 1 1 calc R . .
H60F H 0.6498 0.4954 0.5936 0.272 Uiso 1 1 calc R . .
O602 O 0.5339(19) 0.453(3) 0.589(3) 0.69(4) Uiso 1 1 d D . .
C603 C 0.5049(12) 0.5209(13) 0.6120(13) 0.154(7) Uiso 1 1 d D . .
H60G H 0.5338 0.5799 0.5669 0.185 Uiso 1 1 calc R . .
H60H H 0.5212 0.5125 0.6602 0.185 Uiso 1 1 calc R . .
C604 C 0.4123(10) 0.5217(10) 0.6314(10) 0.124(5) Uiso 1 1 d D . .
H60I H 0.3963 0.5677 0.6515 0.149 Uiso 1 1 calc R . .
H60J H 0.3987 0.5420 0.5799 0.149 Uiso 1 1 calc R . .
O605 O 0.3592(5) 0.4419(5) 0.6880(5) 0.080(2) Uiso 1 1 d D . .
C606 C 0.3084(12) 0.4423(12) 0.7650(10) 0.135(7) Uiso 1 1 d D . .
H60K H 0.2752 0.3831 0.8021 0.203 Uiso 1 1 calc R . .
H60L H 0.2689 0.4882 0.7546 0.203 Uiso 1 1 calc R . .
H60M H 0.3469 0.4558 0.7899 0.203 Uiso 1 1 calc R . .
C401 C 0.8410(10) 1.5535(9) -0.3119(8) 0.062(5) Uani 1 1 d D . .
H40A H 0.8872 1.5943 -0.3173 0.093 Uiso 1 1 calc R . .
H40B H 0.8167 1.5840 -0.3562 0.093 Uiso 1 1 calc R . .
H40C H 0.8643 1.4995 -0.3147 0.093 Uiso 1 1 calc R . .
O402 O 0.7708(7) 1.5267(6) -0.2301(6) 0.055(3) Uani 1 1 d D . .
C403 C 0.7012(8) 1.4669(8) -0.2197(9) 0.047(4) Uani 1 1 d D . .
H40A H 0.7239 1.4151 -0.2289 0.056 Uiso 1 1 calc R . .
H40B H 0.6708 1.4991 -0.2595 0.056 Uiso 1 1 calc R . .
C404 C 0.6411(8) 1.4351(9) -0.1354(9) 0.051(4) Uani 1 1 d D . .
H40C H 0.6231 1.4876 -0.1253 0.061 Uiso 1 1 calc R . .
H40D H 0.5890 1.4006 -0.1293 0.061 Uiso 1 1 calc R . .
O405 O 0.6809(6) 1.3783(6) -0.0754(6) 0.045(3) Uani 1 1 d D . .
C406 C 0.6306(8) 1.3447(9) 0.0096(8) 0.048(4) Uani 1 1 d D . .
H40E H 0.6653 1.3102 0.0434 0.072 Uiso 1 1 calc R . .
H40F H 0.5795 1.3057 0.0214 0.072 Uiso 1 1 calc R . .
H40G H 0.6126 1.3954 0.0217 0.072 Uiso 1 1 calc R . .
C801 C 0.9837(13) 0.0780(13) 0.6603(11) 0.122(8) Uiso 1 1 d D . .
H80A H 0.9952 0.0230 0.7019 0.183 Uiso 1 1 calc R . .
H80B H 0.9321 0.0652 0.6493 0.183 Uiso 1 1 calc R . .
H80C H 0.9744 0.1243 0.6799 0.183 Uiso 1 1 calc R . .
O802 O 1.0571(8) 0.1101(8) 0.5854(7) 0.118(4) Uiso 1 1 d D . .
C803 C 1.0229(7) 0.1870(7) 0.5358(6) 0.068(3) Uiso 1 1 d D . .
H80D H 1.0047 0.2267 0.5628 0.082 Uiso 1 1 calc R . .
H80E H 0.9728 0.1676 0.5257 0.082 Uiso 1 1 calc R . .
C804 C 1.1046(9) 0.2404(10) 0.4478(8) 0.113(4) Uiso 1 1 d D . .
H80F H 1.0804 0.2802 0.4051 0.136 Uiso 1 1 calc R . .
H80G H 1.1426 0.2792 0.4554 0.136 Uiso 1 1 calc R . .
O805 O 1.1485(9) 0.1910(9) 0.4232(9) 0.174(5) Uiso 1 1 d D . .
C806 C 1.2214(19) 0.254(2) 0.3564(18) 0.334(18) Uiso 1 1 d D . .
H80H H 1.2643 0.2198 0.3363 0.501 Uiso 1 1 calc R . .
H80I H 1.2476 0.2883 0.3763 0.501 Uiso 1 1 calc R . .
H80J H 1.2012 0.2948 0.3120 0.501 Uiso 1 1 calc R . .
C901 C 0.7651(8) 0.9391(8) -0.1941(8) 0.044(4) Uani 1 1 d D . .
H90A H 0.8234 0.9240 -0.1947 0.066 Uiso 1 1 calc R . .
H90B H 0.7645 1.0043 -0.2137 0.066 Uiso 1 1 calc R . .
H90C H 0.7472 0.9201 -0.2296 0.066 Uiso 1 1 calc R . .
O902 O 0.7077(5) 0.8944(5) -0.1136(5) 0.033(2) Uani 1 1 d D . .
C903 C 0.6206(8) 0.9175(8) -0.1117(8) 0.052(4) Uani 1 1 d D . .
H90D H 0.6002 0.8977 -0.1461 0.063 Uiso 1 1 calc R . .
H90E H 0.6198 0.9834 -0.1324 0.063 Uiso 1 1 calc R . .
C904 C 0.5595(9) 0.8659(10) -0.0170(7) 0.050(4) Uani 1 1 d D . .
H90F H 0.4984 0.8744 -0.0123 0.059 Uiso 1 1 calc R . .
H90G H 0.5648 0.8006 0.0057 0.059 Uiso 1 1 calc R . .
O905 O 0.5884(5) 0.9042(6) 0.0232(6) 0.040(2) Uani 1 1 d D . .
C906 C 0.5365(10) 0.8596(12) 0.1097(10) 0.073(5) Uani 1 1 d D . .
H90H H 0.5576 0.8844 0.1399 0.109 Uiso 1 1 calc R . .
H90I H 0.5410 0.7949 0.1315 0.109 Uiso 1 1 calc R . .
H90J H 0.4762 0.8697 0.1154 0.109 Uiso 1 1 calc R . .

loop_
_atom_site_aniso_label
_atom_site_aniso_U_11
_atom_site_aniso_U_22
_atom_site_aniso_U_33
_atom_site_aniso_U_23
_atom_site_aniso_U_13
_atom_site_aniso_U_12
Na1 0.029(3) 0.025(3) 0.028(3) -0.013(2) -0.003(2) -0.004(2)
Na2 0.036(3) 0.020(3) 0.032(3) -0.014(2) -0.011(2) 0.006(2)
C1 0.035(7) 0.012(6) 0.030(7) -0.011(5) -0.022(6) 0.012(5)
C2 0.027(7) 0.020(6) 0.028(7) -0.014(6) -0.015(6) -0.001(5)
C3 0.022(6) 0.022(7) 0.027(7) -0.007(6) -0.005(5) -0.011(5)
C4 0.014(6) 0.030(7) 0.018(6) -0.010(6) 0.002(5) -0.009(5)
C5 0.020(6) 0.019(6) 0.013(6) -0.001(5) -0.003(5) 0.007(5)
C6 0.026(6) 0.015(6) 0.015(6) -0.009(5) -0.008(5) 0.011(5)
O7 0.023(4) 0.029(5) 0.042(5) -0.026(4) -0.005(4) 0.000(3)
O8 0.024(5) 0.028(5) 0.027(5) -0.003(4) -0.007(4) -0.002(4)
O9 0.030(5) 0.026(5) 0.033(5) -0.016(4) -0.004(4) -0.003(4)
O10 0.035(5) 0.029(5) 0.028(5) -0.028(4) 0.004(4) -0.002(4)
C11 0.026(7) 0.012(6) 0.031(7) -0.010(6) -0.007(6) 0.001(5)
C12 0.023(6) 0.016(6) 0.023(7) -0.007(5) 0.002(6) 0.000(5)
C13 0.023(6) 0.030(7) 0.030(7) -0.011(6) -0.008(6) 0.006(5)
C14 0.021(6) 0.046(8) 0.024(7) -0.004(6) 0.003(5) 0.002(5)
C15 0.034(8) 0.066(10) 0.026(8) -0.012(7) -0.004(7) -0.011(7)
C16 0.028(8) 0.032(8) 0.039(9) 0.000(7) -0.007(7) 0.000(6)
C17 0.021(6) 0.021(7) 0.028(7) -0.005(6) -0.011(6) 0.001(5)
C18 0.038(8) 0.046(9) 0.028(8) -0.007(7) -0.005(7) 0.008(7)
C19 0.098(13) 0.055(11) 0.059(10) -0.013(8) -0.057(10) 0.013(9)
C20 0.042(8) 0.108(12) 0.043(9) -0.027(9) -0.034(7) -0.004(8)
C21 0.032(6) 0.084(10) 0.057(9) -0.045(8) -0.019(6) -0.002(6)
O22 0.042(7) 0.184(13) 0.017(6) -0.016(7) 0.000(5) 0.011(8)
C23 0.035(8) 0.24(2) 0.038(9) 0.079(12) 0.019(7) 0.014(11)
C24 0.043(9) 0.047(9) 0.034(9) -0.016(7) -0.008(7) 0.006(7)
C25 0.035(8) 0.197(16) 0.031(8) 0.000(9) -0.012(7) 0.071(9)
C26 0.081(11) 0.082(9) 0.065(9) -0.029(7) -0.021(8) 0.010(7)
C27 0.056(10) 0.120(14) 0.061(9) -0.039(9) -0.004(7) 0.017(9)
C28 0.025(7) 0.036(8) 0.026(7) -0.021(6) -0.008(6) 0.005(6)
C29 0.047(8) 0.022(7) 0.028(7) -0.008(6) -0.021(6) 0.010(6)
C30 0.016(6) 0.033(7) 0.051(9) -0.031(7) -0.012(6) 0.001(5)
C31 0.032(7) 0.029(7) 0.030(7) -0.010(6) -0.025(6) 0.005(6)
C32 0.026(7) 0.049(8) 0.031(7) -0.027(6) -0.026(6) 0.015(6)
C33 0.030(7) 0.028(7) 0.035(8) -0.016(6) -0.015(6) 0.007(5)
C34 0.036(8) 0.030(7) 0.043(9) -0.013(7) -0.009(7) -0.006(6)
C35 0.039(8) 0.030(7) 0.063(10) -0.023(7) -0.009(7) 0.001(6)
C36 0.031(7) 0.038(8) 0.077(10) -0.030(7) -0.036(7) 0.006(6)
C37 0.040(9) 0.053(10) 0.064(11) -0.019(9) 0.000(8) -0.021(7)
O38 0.037(5) 0.037(5) 0.051(6) -0.025(5) -0.020(5) -0.007(4)
C39 0.059(9) 0.071(10) 0.062(9) -0.035(8) -0.028(8) 0.016(8)
C40 0.031(7) 0.035(7) 0.033(8) -0.014(6) -0.010(6) -0.011(5)
C41 0.086(10) 0.037(7) 0.032(7) 0.003(6) -0.026(7) 0.032(7)
C42 0.052(9) 0.055(9) 0.039(9) -0.011(7) -0.016(7) -0.020(7)
C43 0.079(10) 0.048(8) 0.009(6) -0.012(6) 0.007(6) -0.022(7)
C44 0.023(7) 0.013(6) 0.022(7) -0.003(5) -0.007(6) -0.002(5)
C45 0.016(6) 0.021(6) 0.030(7) -0.011(6) -0.006(5) 0.006(5)
C46 0.018(6) 0.028(7) 0.020(7) -0.010(6) 0.000(5) -0.005(5)
C47 0.026(7) 0.019(6) 0.029(7) -0.006(5) 0.004(6) -0.003(5)
C48 0.019(6) 0.054(9) 0.035(8) -0.034(7) 0.001(6) 0.002(6)
C49 0.030(7) 0.028(7) 0.028(7) -0.003(6) -0.005(6) 0.000(6)
C50 0.003(5) 0.039(7) 0.025(6) -0.019(6) 0.005(4) -0.009(4)
C51 0.038(8) 0.042(8) 0.020(7) -0.011(6) -0.014(6) 0.016(6)
C52 0.039(8) 0.121(13) 0.012(7) -0.008(8) -0.006(6) 0.010(8)
C53 0.053(8) 0.088(11) 0.063(10) -0.031(9) -0.048(8) 0.022(7)
C54 0.034(7) 0.062(9) 0.069(10) -0.030(7) -0.011(6) 0.005(6)
O55 0.032(5) 0.072(7) 0.048(6) -0.025(5) -0.026(5) 0.008(5)
C56 0.014(6) 0.075(9) 0.065(9) -0.007(7) -0.020(6) -0.002(6)
C57 0.021(7) 0.030(7) 0.045(8) -0.021(7) -0.008(6) -0.005(5)
C58 0.056(9) 0.057(10) 0.072(12) -0.043(9) 0.013(8) -0.018(7)
C59 0.020(7) 0.069(10) 0.058(10) -0.029(8) 0.005(7) -0.021(6)
C60 0.051(9) 0.026(7) 0.052(10) -0.003(7) -0.027(8) -0.014(6)
C61 0.022(6) 0.018(7) 0.027(7) -0.009(6) -0.012(6) 0.000(5)
C62 0.024(7) 0.019(7) 0.034(8) -0.014(6) 0.002(6) 0.000(5)
C63 0.024(7) 0.031(7) 0.014(6) -0.012(5) -0.005(5) 0.000(5)
C64 0.031(7) 0.044(8) 0.018(7) -0.007(6) 0.006(6) 0.011(6)
C65 0.023(6) 0.031(7) 0.034(7) -0.020(6) -0.003(5) -0.001(5)
C66 0.024(7) 0.026(6) 0.024(7) -0.011(5) -0.009(5) -0.006(5)
C67 0.041(8) 0.032(8) 0.015(7) -0.005(6) -0.012(6) 0.002(6)
C68 0.092(11) 0.043(8) 0.032(8) -0.013(6) 0.014(7) -0.005(7)
C69 0.037(7) 0.062(8) 0.046(8) -0.032(7) -0.009(6) 0.016(6)
C70 0.061(10) 0.045(10) 0.086(12) 0.004(8) -0.042(9) 0.005(8)
O71 0.042(7) 0.150(11) 0.027(6) -0.026(7) 0.000(5) 0.014(7)
C72 0.114(17) 0.17(2) 0.15(2) 0.122(17) -0.010(15) -0.044(15)
C73 0.013(6) 0.081(11) 0.039(9) -0.023(8) 0.002(6) 0.012(7)
C74 0.018(6) 0.083(9) 0.077(11) -0.055(8) -0.006(7) 0.005(6)
C75 0.010(7) 0.061(10) 0.25(2) 0.009(11) 0.022(9) -0.029(6)
C76 0.071(11) 0.29(2) 0.190(18) -0.222(18) -0.062(11) 0.107(13)
C77 0.020(6) 0.024(7) 0.005(5) 0.001(5) -0.002(5) 0.006(5)
C78 0.013(6) 0.025(7) 0.019(7) -0.013(6) -0.003(5) -0.002(5)
C79 0.009(5) 0.034(7) 0.021(7) -0.015(6) -0.010(5) -0.001(5)
C80 0.019(6) 0.018(6) 0.035(7) -0.020(6) -0.010(5) 0.004(5)
C81 0.020(6) 0.014(6) 0.023(7) -0.006(5) -0.011(5) 0.003(5)
C82 0.025(6) 0.015(6) 0.030(7) -0.017(6) -0.009(5) 0.008(5)
O83 0.034(5) 0.026(5) 0.023(5) -0.014(4) -0.006(4) -0.009(4)
O84 0.023(4) 0.024(5) 0.023(5) -0.010(4) 0.003(4) -0.009(3)
O85 0.036(5) 0.021(5) 0.025(5) -0.009(4) -0.012(4) 0.004(4)
O86 0.047(5) 0.019(5) 0.017(5) -0.004(4) -0.006(4) -0.008(4)
C87 0.031(7) 0.028(7) 0.021(7) -0.019(6) -0.006(5) 0.014(5)
C88 0.018(6) 0.022(7) 0.019(7) -0.001(5) -0.009(5) -0.006(5)
C89 0.027(6) 0.025(7) 0.026(7) -0.018(6) -0.016(5) 0.000(5)
C90 0.032(7) 0.034(7) 0.014(7) -0.010(6) -0.010(6) 0.009(6)
C91 0.027(7) 0.027(7) 0.018(7) 0.002(5) -0.004(5) 0.002(5)
C92 0.039(7) 0.028(7) 0.032(7) -0.023(6) -0.028(6) 0.015(5)
C93 0.039(7) 0.021(6) 0.015(6) -0.014(5) -0.019(5) 0.016(5)
C94 0.054(9) 0.026(7) 0.016(7) -0.004(6) -0.010(6) 0.007(6)
C95 0.057(10) 0.061(9) 0.059(10) -0.035(8) -0.027(8) -0.007(7)
C96 0.071(10) 0.058(9) 0.034(8) -0.038(7) 0.008(7) -0.018(7)
C97 0.064(10) 0.041(9) 0.039(9) -0.015(7) -0.021(8) -0.007(7)
O98 0.039(5) 0.049(6) 0.060(6) -0.037(5) -0.034(5) 0.001(4)
C99 0.044(7) 0.169(15) 0.044(8) -0.059(9) -0.030(6) 0.055(8)
C100 0.012(6) 0.076(10) 0.018(7) -0.023(7) 0.000(5) 0.001(6)
C101 0.059(9) 0.067(9) 0.045(8) -0.021(7) -0.015(7) -0.031(7)
C102 0.066(10) 0.094(10) 0.053(9) -0.040(8) -0.017(7) -0.028(8)
C103 0.048(8) 0.110(12) 0.090(12) -0.069(10) -0.017(8) 0.017(8)
C104 0.018(6) 0.014(6) 0.032(7) -0.007(5) 0.007(5) -0.010(5)
C105 0.020(6) 0.029(7) 0.038(8) -0.023(6) -0.015(6) 0.010(5)
C106 0.035(8) 0.023(7) 0.029(8) -0.004(6) -0.012(6) -0.006(6)
C107 0.032(7) 0.025(7) 0.026(7) -0.008(6) 0.005(6) 0.004(6)
C108 0.028(7) 0.032(8) 0.032(8) -0.024(7) -0.003(6) -0.001(6)
C109 0.029(7) 0.029(7) 0.023(7) -0.018(6) -0.008(6) 0.000(6)
C110 0.040(8) 0.056(9) 0.024(8) -0.007(7) -0.005(6) 0.014(6)
C111 0.071(10) 0.094(11) 0.045(9) -0.033(8) -0.043(8) 0.027(8)
C112 0.125(15) 0.044(10) 0.067(12) -0.019(9) -0.050(11) 0.023(9)
C113 0.079(10) 0.039(7) 0.042(8) -0.010(6) -0.041(8) 0.004(7)
O114 0.040(5) 0.032(5) 0.034(5) -0.013(4) 0.000(4) -0.012(4)
C115 0.105(13) 0.035(9) 0.102(14) -0.036(9) -0.032(11) 0.004(8)
C116 0.027(7) 0.049(9) 0.018(7) 0.000(6) -0.003(6) -0.009(6)
C117 0.032(9) 0.072(11) 0.102(14) -0.059(11) -0.012(9) -0.003(8)
C118 0.036(7) 0.084(9) 0.057(9) -0.018(8) -0.036(7) 0.001(6)
C119 0.026(7) 0.051(9) 0.069(11) -0.029(8) -0.020(7) 0.009(6)
C120 0.013(5) 0.009(6) 0.028(7) -0.007(5) -0.004(5) -0.010(4)
C121 0.036(7) 0.029(7) 0.013(6) -0.012(5) -0.019(5) 0.012(5)
C122 0.034(7) 0.027(7) 0.017(7) -0.003(6) 0.000(6) -0.012(5)
C123 0.035(8) 0.036(8) 0.016(7) -0.011(6) -0.002(6) 0.005(6)
C124 0.027(7) 0.041(8) 0.018(7) -0.013(6) 0.000(5) -0.015(6)
C125 0.023(7) 0.039(8) 0.015(7) -0.004(6) -0.004(6) -0.004(6)
C126 0.030(7) 0.026(7) 0.021(7) -0.004(6) -0.007(6) 0.002(6)
C127 0.019(7) 0.055(9) 0.051(9) -0.032(8) 0.000(6) -0.003(6)
C128 0.037(9) 0.104(13) 0.060(11) -0.051(11) 0.001(8) -0.020(9)
C129 0.027(7) 0.158(15) 0.027(8) 0.004(9) 0.004(6) 0.019(8)
C130 0.052(10) 0.083(12) 0.041(9) -0.032(9) 0.007(7) 0.012(8)
O131 0.040(6) 0.041(6) 0.028(6) -0.005(5) 0.009(4) -0.011(4)
C132 0.035(7) 0.047(9) 0.033(7) -0.006(6) 0.017(6) -0.027(6)
C133 0.044(7) 0.030(7) 0.019(7) 0.002(5) -0.017(6) -0.005(6)
C134 0.055(9) 0.127(13) 0.023(8) -0.023(8) -0.012(7) -0.002(9)
C135 0.051(8) 0.062(10) 0.046(9) -0.005(8) -0.027(7) 0.018(7)
C136 0.070(10) 0.057(9) 0.016(7) 0.013(6) 0.018(6) -0.027(7)
C137 0.021(6) 0.031(7) 0.030(7) -0.017(6) -0.003(6) -0.004(5)
C138 0.013(6) 0.035(7) 0.027(7) -0.010(6) 0.008(5) -0.004(5)
C139 0.032(7) 0.030(7) 0.045(8) -0.025(6) -0.026(6) -0.001(6)
C140 0.034(8) 0.014(6) 0.027(7) -0.008(6) -0.006(6) -0.012(5)
C141 0.022(7) 0.034(7) 0.015(7) -0.007(6) 0.005(5) 0.002(5)
C142 0.035(7) 0.019(6) 0.015(6) -0.011(5) -0.004(5) 0.006(5)
C143 0.037(8) 0.045(8) 0.069(10) -0.045(8) -0.020(7) 0.005(6)
C144 0.013(6) 0.163(15) 0.018(7) -0.031(8) 0.021(5) -0.009(7)
C145 0.087(11) 0.094(11) 0.071(10) -0.048(9) -0.018(9) 0.068(9)
C146 0.022(7) 0.150(15) 0.083(12) -0.081(11) 0.036(7) -0.033(8)
O147 0.030(5) 0.066(7) 0.039(6) -0.019(5) -0.012(5) 0.001(5)
C148 0.063(8) 0.042(6) 0.092(11) -0.030(7) -0.058(8) 0.007(6)
C149 0.036(8) 0.049(8) 0.029(8) -0.026(7) -0.016(6) -0.004(6)
C150 0.038(8) 0.049(8) 0.038(8) -0.021(7) -0.017(6) 0.004(6)
C151 0.054(9) 0.069(10) 0.008(6) -0.013(6) -0.012(6) 0.014(7)
C152 0.054(10) 0.051(9) 0.045(9) -0.040(8) -0.003(7) -0.003(7)
C201 0.041(8) 0.048(8) 0.063(10) -0.018(7) -0.006(7) -0.012(6)
O202 0.038(6) 0.037(6) 0.049(6) -0.019(5) -0.020(5) 0.013(4)
C203 0.052(9) 0.064(10) 0.082(12) -0.048(10) -0.036(9) 0.000(8)
C204 0.105(14) 0.074(12) 0.063(12) -0.029(10) -0.060(11) 0.025(11)
O205 0.064(7) 0.022(5) 0.038(6) -0.015(5) -0.021(5) 0.003(5)
C206 0.133(16) 0.051(10) 0.045(10) -0.030(8) -0.020(10) 0.013(10)
C301 0.093(11) 0.037(8) 0.020(7) -0.013(6) -0.002(7) 0.011(7)
O302 0.049(6) 0.038(6) 0.052(7) -0.011(5) -0.022(5) 0.015(5)
C303 0.051(10) 0.060(10) 0.057(10) -0.042(8) -0.038(8) 0.012(8)
C304 0.036(7) 0.028(7) 0.089(11) -0.035(7) -0.027(8) 0.003(5)
O305 0.045(6) 0.040(6) 0.051(6) -0.026(5) -0.002(5) -0.010(4)
C306 0.029(7) 0.066(9) 0.068(11) -0.034(8) 0.015(7) -0.016(6)
C401 0.094(12) 0.035(8) 0.035(9) 0.002(7) -0.018(8) -0.003(7)
O402 0.079(8) 0.049(7) 0.041(7) -0.019(5) -0.027(6) 0.008(6)
C403 0.058(9) 0.034(8) 0.087(12) -0.043(8) -0.054(9) 0.026(7)
C404 0.043(8) 0.048(9) 0.079(12) -0.036(9) -0.035(8) 0.033(7)
O405 0.036(5) 0.040(6) 0.063(7) -0.028(5) -0.012(5) 0.012(5)
C406 0.037(7) 0.030(7) 0.057(9) -0.021(6) 0.015(7) 0.011(6)
C901 0.052(8) 0.028(7) 0.044(9) -0.004(6) -0.023(7) 0.008(6)
O902 0.045(6) 0.031(5) 0.023(5) -0.013(4) -0.013(4) 0.014(4)
C903 0.059(10) 0.024(7) 0.059(10) -0.001(7) -0.024(8) 0.004(7)
C904 0.038(8) 0.066(9) 0.042(8) -0.017(7) -0.019(7) -0.003(7)
O905 0.033(5) 0.041(5) 0.055(6) -0.029(5) -0.014(5) 0.008(4)
C906 0.061(10) 0.107(13) 0.068(12) -0.067(11) -0.001(9) 0.009(9)

loop_
_atom_type_symbol
_atom_type_description
_atom_type_scat_dispersion_real
_atom_type_scat_dispersion_imag
_atom_type_scat_source
C C 0.0033 0.0016 'International Tables Vol C Tables 4.2.6.8 and 6.1.1.4'
H H 0.0000 0.0000 'International Tables Vol C Tables 4.2.6.8 and 6.1.1.4'
O O 0.0106 0.0060 'International Tables Vol C Tables 4.2.6.8 and 6.1.1.4'
Na Na 0.0362 0.0249 'International Tables Vol C Tables 4.2.6.8 and 6.1.1.4'

loop_
_geom_angle_atom_site_label_1
_geom_angle_atom_site_label_2
_geom_angle_atom_site_label_3
_geom_angle
_geom_angle_site_symmetry_1
_geom_angle_site_symmetry_3
_geom_angle_publ_flag
O9 Na1 O83 113.2(3) . . ?
O9 Na1 O84 148.6(4) . . ?
O83 Na1 O84 66.5(3) . . ?
O9 Na1 O10 65.7(3) . . ?
O83 Na1 O10 148.8(4) . . ?
O84 Na1 O10 131.8(3) . . ?
O9 Na1 O205 83.1(3) . . ?
O83 Na1 O205 131.1(3) . . ?
O84 Na1 O205 76.6(3) . . ?
O10 Na1 O205 80.0(3) . . ?
O9 Na1 O905 129.5(4) . . ?
O83 Na1 O905 82.6(3) . . ?
O84 Na1 O905 81.9(3) . . ?
O10 Na1 O905 76.9(3) . . ?
O205 Na1 O905 123.4(4) . . ?
O9 Na1 O202 74.5(3) . . ?
O83 Na1 O202 74.0(3) . . ?
O84 Na1 O202 75.6(3) . . ?
O10 Na1 O202 130.3(3) . . ?
O205 Na1 O202 66.5(3) . . ?
O905 Na1 O202 152.4(3) . . ?
O9 Na1 O902 73.5(3) . . ?
O83 Na1 O902 74.8(3) . . ?
O84 Na1 O902 131.5(3) . . ?
O10 Na1 O902 75.2(3) . . ?
O205 Na1 O902 151.2(3) . . ?
O905 Na1 O902 64.8(3) . . ?
O202 Na1 O902 120.8(3) . . ?
O9 Na1 C77 134.7(3) . . ?
O83 Na1 C77 49.1(3) . . ?
O84 Na1 C77 21.9(2) . . ?
O10 Na1 C77 153.7(3) . . ?
O205 Na1 C77 86.0(3) . . ?
O905 Na1 C77 92.8(3) . . ?
O202 Na1 C77 60.8(3) . . ?
O902 Na1 C77 122.4(3) . . ?
O9 Na1 C3 48.8(3) . . ?
O83 Na1 C3 135.1(4) . . ?
O84 Na1 C3 153.0(3) . . ?
O10 Na1 C3 21.2(3) . . ?
O205 Na1 C3 91.0(3) . . ?
O905 Na1 C3 85.3(3) . . ?
O202 Na1 C3 121.6(3) . . ?
O902 Na1 C3 61.0(3) . . ?
C77 Na1 C3 174.9(3) . . ?
O85 Na2 O8 149.7(4) 1_546 1_556 ?
O85 Na2 O7 114.8(3) 1_546 1_556 ?
O8 Na2 O7 65.4(3) 1_556 1_556 ?
O85 Na2 O86 64.4(3) 1_546 1_546 ?
O8 Na2 O86 132.0(3) 1_556 1_546 ?
O7 Na2 O86 149.7(4) 1_556 1_546 ?
O85 Na2 O305 82.5(3) 1_546 1_556 ?
O8 Na2 O305 78.0(3) 1_556 1_556 ?
O7 Na2 O305 131.9(4) 1_556 1_556 ?
O86 Na2 O305 78.3(3) 1_546 1_556 ?
O85 Na2 O402 129.4(4) 1_546 1_546 ?
O8 Na2 O402 80.8(3) 1_556 1_546 ?
O7 Na2 O402 82.1(3) 1_556 1_546 ?
O86 Na2 O402 77.8(3) 1_546 1_546 ?
O305 Na2 O402 122.6(4) 1_556 1_546 ?
O85 Na2 O405 73.2(3) 1_546 1_546 ?
O8 Na2 O405 130.5(3) 1_556 1_546 ?
O7 Na2 O405 74.0(3) 1_556 1_546 ?
O86 Na2 O405 77.2(3) 1_546 1_546 ?
O305 Na2 O405 151.1(3) 1_556 1_546 ?
O402 Na2 O405 66.2(3) 1_546 1_546 ?
O85 Na2 O302 76.1(3) 1_546 1_556 ?
O8 Na2 O302 75.1(3) 1_556 1_556 ?
O7 Na2 O302 74.2(3) 1_556 1_556 ?
O86 Na2 O302 130.1(3) 1_546 1_556 ?
O305 Na2 O302 66.9(3) 1_556 1_556 ?
O402 Na2 O302 151.5(3) 1_546 1_556 ?
O405 Na2 O302 120.1(3) 1_546 1_556 ?
O85 Na2 C6 135.6(4) 1_546 1_556 ?
O8 Na2 C6 22.2(3) 1_556 1_556 ?
O7 Na2 C6 47.9(3) 1_556 1_556 ?
O86 Na2 C6 154.1(3) 1_546 1_556 ?
O305 Na2 C6 87.6(3) 1_556 1_556 ?
O402 Na2 C6 92.1(3) 1_546 1_556 ?
O405 Na2 C6 120.7(3) 1_546 1_556 ?
O302 Na2 C6 60.2(3) 1_556 1_556 ?
O85 Na2 C79 19.9(3) 1_546 1_546 ?
O8 Na2 C79 167.4(3) 1_556 1_546 ?
O7 Na2 C79 121.3(3) 1_556 1_546 ?
O86 Na2 C79 48.3(3) 1_546 1_546 ?
O305 Na2 C79 90.5(3) 1_556 1_546 ?
O402 Na2 C79 109.9(3) 1_546 1_546 ?
O405 Na2 C79 61.6(3) 1_546 1_546 ?
O302 Na2 C79 96.0(3) 1_556 1_546 ?
C6 Na2 C79 154.8(3) 1_556 1_546 ?
O7 C1 C2 118.7(11) . . ?
O7 C1 C6 118.8(11) . . ?
C2 C1 C6 122.5(10) . . ?
C11 C2 C1 121.7(10) . . ?
C11 C2 C3 120.4(11) . . ?
C1 C2 C3 117.7(10) . . ?
O10 C3 C2 124.9(10) . . ?
O10 C3 C4 117.7(10) . . ?
C2 C3 C4 117.1(11) . . ?
O10 C3 Na1 47.8(6) . . ?
C2 C3 Na1 147.0(8) . . ?
C4 C3 Na1 76.9(6) . . ?
O9 C4 C5 125.8(10) . . ?
O9 C4 C3 112.4(10) . . ?
C5 C4 C3 121.4(11) . . ?
C44 C5 C6 122.9(11) . . ?
C44 C5 C4 117.6(11) . . ?
C6 C5 C4 119.1(10) . . ?
O8 C6 C5 123.0(10) . . ?
O8 C6 C1 115.8(10) . . ?
C5 C6 C1 121.2(10) . . ?
O8 C6 Na2 46.5(5) . 1_554 ?
C5 C6 Na2 148.7(8) . 1_554 ?
C1 C6 Na2 76.2(6) . 1_554 ?
C1 O7 Na2 111.9(7) . 1_554 ?
C6 O8 Na2 111.3(7) . 1_554 ?
C4 O9 Na1 117.6(7) . . ?
C3 O10 Na1 111.1(7) . . ?
C2 C11 C12 124.0(12) . . ?
C2 C11 C28 118.7(11) . . ?
C12 C11 C28 117.2(10) . . ?
C17 C12 C13 115.4(11) . . ?
C17 C12 C11 122.2(11) . . ?
C13 C12 C11 122.4(12) . . ?
C14 C13 C12 122.6(13) . . ?
C13 C14 C15 119.5(13) . . ?
C13 C14 C24 119.9(13) . . ?
C15 C14 C24 120.6(12) . . ?
C16 C15 C14 121.8(13) . . ?
C16 C15 O22 118.7(13) . . ?
C14 C15 O22 119.5(12) . . ?
C17 C16 C15 118.0(13) . . ?
C17 C16 C18 117.8(11) . . ?
C15 C16 C18 124.2(13) . . ?
C16 C17 C12 122.2(12) . . ?
C19 C18 C21 108.5(12) . . ?
C19 C18 C16 113.4(12) . . ?
C21 C18 C16 110.1(11) . . ?
C19 C18 C20 103.6(12) . . ?
C21 C18 C20 110.3(12) . . ?
C16 C18 C20 110.9(11) . . ?
C23 O22 C15 117.6(16) . . ?
C27 C24 C25 109.3(13) . . ?
C27 C24 C26 109.3(12) . . ?
C25 C24 C26 101.1(12) . . ?
C27 C24 C14 115.5(12) . . ?
C25 C24 C14 109.9(11) . . ?
C26 C24 C14 110.8(12) . . ?
C29 C28 C33 116.9(12) . . ?
C29 C28 C11 124.2(12) . . ?
C33 C28 C11 118.8(11) . . ?
C28 C29 C30 125.3(12) . . ?
C29 C30 C31 116.3(11) . . ?
C29 C30 C34 121.7(12) . . ?
C31 C30 C34 121.8(11) . . ?
C32 C31 C30 123.0(11) . . ?
C32 C31 O38 119.6(10) . . ?
C30 C31 O38 117.0(10) . . ?
C31 C32 C33 116.3(11) . . ?
C31 C32 C40 129.9(10) . . ?
C33 C32 C40 113.8(11) . . ?
C28 C33 C32 121.4(11) . . ?
C35 C34 C30 114.1(11) . . ?
C35 C34 C36 108.1(11) . . ?
C30 C34 C36 112.3(11) . . ?
C35 C34 C37 106.7(11) . . ?
C30 C34 C37 110.1(11) . . ?
C36 C34 C37 105.1(10) . . ?
C39 O38 C31 117.3(11) . . ?
C32 C40 C42 113.4(11) . . ?
C32 C40 C41 110.9(10) . . ?
C42 C40 C41 110.4(10) . . ?
C32 C40 C43 110.5(9) . . ?
C42 C40 C43 103.4(11) . . ?
C41 C40 C43 107.8(11) . . ?
C5 C44 C61 121.5(11) . . ?
C5 C44 C45 121.9(11) . . ?
C61 C44 C45 116.6(10) . . ?
C46 C45 C50 117.7(11) . . ?
C46 C45 C44 121.8(10) . . ?
C50 C45 C44 120.5(11) . . ?
C47 C46 C45 124.9(11) . . ?
C46 C47 C48 118.6(12) . . ?
C46 C47 C51 121.0(11) . . ?
C48 C47 C51 120.2(12) . . ?
O55 C48 C49 118.0(11) . . ?
O55 C48 C47 123.2(12) . . ?
C49 C48 C47 118.8(12) . . ?
C50 C49 C48 119.0(11) . . ?
C50 C49 C57 118.2(11) . . ?
C48 C49 C57 122.7(12) . . ?
C49 C50 C45 120.7(11) . . ?
C53 C51 C54 113.0(12) . . ?
C53 C51 C52 107.1(12) . . ?
C54 C51 C52 103.1(11) . . ?
C53 C51 C47 116.6(11) . . ?
C54 C51 C47 110.4(11) . . ?
C52 C51 C47 105.4(10) . . ?
C48 O55 C56 113.7(11) . . ?
C60 C57 C58 108.9(11) . . ?
C60 C57 C59 108.0(11) . . ?
C58 C57 C59 110.6(11) . . ?
C60 C57 C49 111.9(10) . . ?
C58 C57 C49 107.6(11) . . ?
C59 C57 C49 109.8(10) . . ?
C66 C61 C62 119.1(12) . . ?
C66 C61 C44 120.4(11) . . ?
C62 C61 C44 120.4(11) . . ?
C61 C62 C63 125.0(11) . . ?
C62 C63 C64 114.1(11) . . ?
C62 C63 C67 122.0(11) . . ?
C64 C63 C67 123.8(10) . . ?
O71 C64 C65 118.5(11) . . ?
O71 C64 C63 117.6(12) . . ?
C65 C64 C63 123.5(11) . . ?
C64 C65 C66 114.5(11) . . ?
C64 C65 C73 126.6(12) . . ?
C66 C65 C73 118.7(12) . . ?
C61 C66 C65 122.9(12) . . ?
C69 C67 C63 110.3(10) . . ?
C69 C67 C68 102.0(11) . . ?
C63 C67 C68 112.2(11) . . ?
C69 C67 C70 109.5(11) . . ?
C63 C67 C70 112.8(11) . . ?
C68 C67 C70 109.3(12) . . ?
C64 O71 C72 113.2(16) . . ?
C76 C73 C74 111.6(13) . . ?
C76 C73 C65 109.9(12) . . ?
C74 C73 C65 113.1(11) . . ?
C76 C73 C75 108.0(14) . . ?
C74 C73 C75 106.1(13) . . ?
C65 C73 C75 107.9(12) . . ?
O84 C77 C78 124.6(10) . . ?
O84 C77 C82 116.3(11) . . ?
C78 C77 C82 119.0(10) . . ?
O84 C77 Na1 46.9(6) . . ?
C78 C77 Na1 149.1(8) . . ?
C82 C77 Na1 76.3(6) . . ?
C87 C78 C79 119.6(11) . . ?
C87 C78 C77 120.5(10) . . ?
C79 C78 C77 119.9(10) . . ?
O85 C79 C78 124.6(11) . . ?
O85 C79 C80 114.9(10) . . ?
C78 C79 C80 120.3(11) . . ?
O85 C79 Na2 43.2(6) . 1_564 ?
C78 C79 Na2 153.8(8) . 1_564 ?
C80 C79 Na2 75.6(6) . 1_564 ?
O86 C80 C81 123.8(11) . . ?
O86 C80 C79 115.8(10) . . ?
C81 C80 C79 120.2(10) . . ?
C120 C81 C80 123.4(10) . . ?
C120 C81 C82 120.6(10) . . ?
C80 C81 C82 115.9(10) . . ?
O83 C82 C81 119.3(10) . . ?
O83 C82 C77 116.8(10) . . ?
C81 C82 C77 123.7(10) . . ?
C82 O83 Na1 113.6(7) . . ?
C77 O84 Na1 111.2(7) . . ?
C79 O85 Na2 116.9(8) . 1_564 ?
C80 O86 Na2 110.8(7) . 1_564 ?
C78 C87 C104 123.6(11) . . ?
C78 C87 C88 116.9(10) . . ?
C104 C87 C88 119.4(11) . . ?
C89 C88 C93 120.6(11) . . ?
C89 C88 C87 122.2(11) . . ?
C93 C88 C87 117.2(10) . . ?
C88 C89 C90 122.5(11) . . ?
C89 C90 C91 115.8(11) . . ?
C89 C90 C94 121.1(11) . . ?
C91 C90 C94 123.1(11) . . ?
O98 C91 C92 121.0(10) . . ?
O98 C91 C90 116.0(11) . . ?
C92 C91 C90 122.9(12) . . ?
C91 C92 C93 115.6(11) . . ?
C91 C92 C100 126.5(11) . . ?
C93 C92 C100 117.9(10) . . ?
C88 C93 C92 121.7(10) . . ?
C90 C94 C97 110.1(10) . . ?
C90 C94 C95 112.7(10) . . ?
C97 C94 C95 108.0(11) . . ?
C90 C94 C96 112.1(11) . . ?
C97 C94 C96 109.0(11) . . ?
C95 C94 C96 104.7(11) . . ?
C91 O98 C99 111.9(10) . . ?
C92 C100 C102 111.9(10) . . ?
C92 C100 C101 113.6(10) . . ?
C102 C100 C101 103.2(10) . . ?
C92 C100 C103 110.2(11) . . ?
C102 C100 C103 103.9(12) . . ?
C101 C100 C103 113.4(11) . . ?
C105 C104 C109 116.6(10) . . ?
C105 C104 C87 121.6(11) . . ?
C109 C104 C87 121.7(12) . . ?
C104 C105 C106 122.9(11) . . ?
C107 C106 C105 116.3(12) . . ?
C107 C106 C110 124.8(11) . . ?
C105 C106 C110 118.8(12) . . ?
C108 C107 O114 117.9(12) . . ?
C108 C107 C106 121.4(11) . . ?
O114 C107 C106 120.2(11) . . ?
C109 C108 C107 117.1(12) . . ?
C109 C108 C116 120.5(12) . . ?
C107 C108 C116 122.4(11) . . ?
C108 C109 C104 124.0(12) . . ?
C106 C110 C111 120.6(12) . . ?
C106 C110 C113 111.1(11) . . ?
C111 C110 C113 106.0(12) . . ?
C106 C110 C112 109.1(12) . . ?
C111 C110 C112 105.8(11) . . ?
C113 C110 C112 102.5(12) . . ?
C107 O114 C115 108.4(10) . . ?
C118 C116 C119 111.7(11) . . ?
C118 C116 C117 106.4(12) . . ?
C119 C116 C117 108.4(10) . . ?
C118 C116 C108 109.4(10) . . ?
C119 C116 C108 108.0(11) . . ?
C117 C116 C108 112.9(11) . . ?
C81 C120 C142 120.4(10) . . ?
C81 C120 C121 122.3(10) . . ?
C142 C120 C121 117.3(10) . . ?
C122 C121 C126 117.0(11) . . ?
C122 C121 C120 123.3(11) . . ?
C126 C121 C120 119.7(10) . . ?
C123 C122 C121 124.3(12) . . ?
C122 C123 C124 115.7(12) . . ?
C122 C123 C133 117.4(11) . . ?
C124 C123 C133 126.7(11) . . ?
O131 C124 C123 119.4(11) . . ?
O131 C124 C125 116.6(11) . . ?
C123 C124 C125 123.8(11) . . ?
C126 C125 C124 117.1(11) . . ?
C126 C125 C127 120.5(11) . . ?
C124 C125 C127 122.2(11) . . ?
C125 C126 C121 121.7(11) . . ?
C128 C127 C129 109.3(13) . . ?
C128 C127 C130 106.4(11) . . ?
C129 C127 C130 104.6(12) . . ?
C128 C127 C125 114.3(12) . . ?
C129 C127 C125 112.3(10) . . ?
C130 C127 C125 109.4(12) . . ?
C124 O131 C132 115.4(9) . . ?
C135 C133 C134 112.6(13) . . ?
C135 C133 C123 112.0(11) . . ?
C134 C133 C123 105.1(10) . . ?
C135 C133 C136 112.9(10) . . ?
C134 C133 C136 102.5(11) . . ?
C123 C133 C136 111.2(11) . . ?
C138 C137 C142 126.2(12) . . ?
C137 C138 C139 116.3(11) . . ?
C137 C138 C143 117.8(11) . . ?
C139 C138 C143 125.7(11) . . ?
C140 C139 C138 122.7(11) . . ?
C140 C139 O147 116.6(11) . . ?
C138 C139 O147 120.7(11) . . ?
C141 C140 C139 117.9(11) . . ?
C141 C140 C149 119.5(11) . . ?
C139 C140 C149 122.6(11) . . ?
C140 C141 C142 123.4(11) . . ?
C137 C142 C141 113.0(11) . . ?
C137 C142 C120 120.5(11) . . ?
C141 C142 C120 126.5(11) . . ?
C146 C143 C145 107.6(13) . . ?
C146 C143 C144 108.5(13) . . ?
C145 C143 C144 110.0(12) . . ?
C146 C143 C138 111.9(10) . . ?
C145 C143 C138 110.1(11) . . ?
C144 C143 C138 108.8(10) . . ?
C139 O147 C148 118.7(10) . . ?
C151 C149 C150 107.9(10) . . ?
C151 C149 C152 111.3(11) . . ?
C150 C149 C152 104.4(11) . . ?
C151 C149 C140 110.6(10) . . ?
C150 C149 C140 111.8(10) . . ?
C152 C149 C140 110.6(10) . . ?
C503 O502 C501 99.1(11) . . ?
O502 C503 C504 90.8(16) . . ?
O505 C504 C503 102.1(19) . . ?
C506 O505 C504 169(2) . . ?
C203 O202 C201 106.9(10) . . ?
C203 O202 Na1 107.5(7) . . ?
C201 O202 Na1 111.4(8) . . ?
O202 C203 C204 104.9(11) . . ?
O205 C204 C203 109.4(12) . . ?
C206 O205 C204 115.3(12) . . ?
C206 O205 Na1 112.6(10) . . ?
C204 O205 Na1 113.9(7) . . ?
C703 O702 C701 130(2) . . ?
O702 C703 C704 96.2(19) . . ?
O705 C704 C703 103(2) . . ?
C704 O705 C706 109(2) . . ?
C303 O302 C301 114.3(10) . . ?
C303 O302 Na2 105.4(7) . 1_554 ?
C301 O302 Na2 108.9(8) . 1_554 ?
O302 C303 C304 109.0(11) . . ?
O305 C304 C303 111.3(10) . . ?
C304 O305 C306 116.6(10) . . ?
C304 O305 Na2 112.2(7) . 1_554 ?
C306 O305 Na2 110.3(8) . 1_554 ?
C603 O602 C601 94(2) . . ?
O602 C603 C604 112.7(18) . . ?
O605 C604 C603 118.4(13) . . ?
C604 O605 C606 114.8(12) . . ?
C403 O402 C401 111.3(11) . . ?
C403 O402 Na2 116.1(7) . 1_564 ?
C401 O402 Na2 111.2(9) . 1_564 ?
O402 C403 C404 108.1(11) . . ?
O405 C404 C403 111.4(10) . . ?
C406 O405 C404 117.4(10) . . ?
C406 O405 Na2 112.9(8) . 1_564 ?
C404 O405 Na2 105.3(7) . 1_564 ?
C803 O802 C801 98.0(12) . . ?
O802 C803 C804 104.9(9) . . ?
O805 C804 C803 115.2(12) . . ?
C804 O805 C806 102.8(16) . . ?
C901 O902 C903 109.9(9) . . ?
C901 O902 Na1 116.7(8) . . ?
C903 O902 Na1 109.6(7) . . ?
O902 C903 C904 106.8(9) . . ?
O905 C904 C903 105.3(10) . . ?
C906 O905 C904 108.1(10) . . ?
C906 O905 Na1 112.0(9) . . ?
C904 O905 Na1 118.9(8) . . ?

loop_
_geom_bond_atom_site_label_1
_geom_bond_atom_site_label_2
_geom_bond_distance
_geom_bond_site_symmetry_2
_geom_bond_publ_flag
Na1 O9 2.366(9) . ?
Na1 O83 2.388(9) . ?
Na1 O84 2.444(9) . ?
Na1 O10 2.463(9) . ?
Na1 O205 2.482(10) . ?
Na1 O905 2.505(10) . ?
Na1 O202 2.655(10) . ?
Na1 O902 2.663(10) . ?
Na1 C77 3.122(13) . ?
Na1 C3 3.105(13) . ?
Na2 O85 2.402(9) 1_546 ?
Na2 O8 2.428(9) 1_556 ?
Na2 O7 2.445(9) 1_556 ?
Na2 O86 2.475(9) 1_546 ?
Na2 O305 2.471(10) 1_556 ?
Na2 O402 2.481(11) 1_546 ?
Na2 O405 2.678(10) 1_546 ?
Na2 O302 2.719(11) 1_556 ?
Na2 C6 3.120(12) 1_556 ?
Na2 C79 3.128(13) 1_546 ?
C1 O7 1.228(13) . ?
C1 C2 1.465(16) . ?
C1 C6 1.486(16) . ?
C2 C11 1.400(16) . ?
C2 C3 1.490(16) . ?
C3 O10 1.202(14) . ?
C3 C4 1.580(15) . ?
C4 O9 1.251(13) . ?
C4 C5 1.447(16) . ?
C5 C44 1.432(15) . ?
C5 C6 1.430(16) . ?
C6 O8 1.268(13) . ?
C6 Na2 3.120(12) 1_554 ?
O7 Na2 2.445(9) 1_554 ?
O8 Na2 2.428(9) 1_554 ?
C11 C12 1.451(17) . ?
C11 C28 1.473(17) . ?
C12 C17 1.410(16) . ?
C12 C13 1.445(16) . ?
C13 C14 1.307(17) . ?
C14 C15 1.389(18) . ?
C14 C24 1.600(18) . ?
C15 C16 1.379(18) . ?
C15 O22 1.392(16) . ?
C16 C17 1.372(18) . ?
C16 C18 1.539(19) . ?
C18 C19 1.513(18) . ?
C18 C21 1.566(19) . ?
C18 C20 1.566(18) . ?
O22 C23 1.38(2) . ?
C24 C27 1.477(19) . ?
C24 C25 1.552(18) . ?
C24 C26 1.56(2) . ?
C28 C29 1.371(16) . ?
C28 C33 1.392(16) . ?
C29 C30 1.388(16) . ?
C30 C31 1.411(16) . ?
C30 C34 1.537(16) . ?
C31 C32 1.377(16) . ?
C31 O38 1.418(14) . ?
C32 C33 1.470(16) . ?
C32 C40 1.527(16) . ?
C34 C35 1.525(17) . ?
C34 C36 1.536(18) . ?
C34 C37 1.608(19) . ?
O38 C39 1.376(16) . ?
C40 C42 1.524(17) . ?
C40 C41 1.568(17) . ?
C40 C43 1.586(17) . ?
C44 C61 1.483(16) . ?
C44 C45 1.473(16) . ?
C45 C46 1.392(16) . ?
C45 C50 1.423(15) . ?
C46 C47 1.315(17) . ?
C47 C48 1.453(16) . ?
C47 C51 1.603(17) . ?
C48 O55 1.350(15) . ?
C48 C49 1.434(17) . ?
C49 C50 1.387(16) . ?
C49 C57 1.573(16) . ?
C51 C53 1.471(19) . ?
C51 C54 1.509(17) . ?
C51 C52 1.580(18) . ?
O55 C56 1.485(15) . ?
C57 C60 1.484(17) . ?
C57 C58 1.547(18) . ?
C57 C59 1.560(17) . ?
C61 C66 1.360(16) . ?
C61 C62 1.369(17) . ?
C62 C63 1.417(16) . ?
C63 C64 1.466(16) . ?
C63 C67 1.536(16) . ?
C64 O71 1.398(15) . ?
C64 C65 1.408(18) . ?
C65 C66 1.486(16) . ?
C65 C73 1.507(17) . ?
C67 C69 1.514(17) . ?
C67 C68 1.518(18) . ?
C67 C70 1.557(17) . ?
O71 C72 1.49(2) . ?
C73 C76 1.51(2) . ?
C73 C74 1.483(18) . ?
C73 C75 1.541(19) . ?
C77 O84 1.250(12) . ?
C77 C78 1.442(16) . ?
C77 C82 1.513(16) . ?
C78 C87 1.445(16) . ?
C78 C79 1.441(15) . ?
C79 O85 1.193(13) . ?
C79 C80 1.558(16) . ?
C79 Na2 3.128(13) 1_564 ?
C80 O86 1.229(12) . ?
C80 C81 1.467(15) . ?
C81 C120 1.404(16) . ?
C81 C82 1.469(15) . ?
C82 O83 1.285(12) . ?
O85 Na2 2.402(9) 1_564 ?
O86 Na2 2.475(9) 1_564 ?
C87 C104 1.462(15) . ?
C87 C88 1.533(16) . ?
C88 C89 1.351(16) . ?
C88 C93 1.388(15) . ?
C89 C90 1.405(15) . ?
C90 C91 1.447(16) . ?
C90 C94 1.537(17) . ?
C91 O98 1.393(14) . ?
C91 C92 1.401(16) . ?
C92 C93 1.426(15) . ?
C92 C100 1.514(15) . ?
C94 C97 1.541(17) . ?
C94 C95 1.546(17) . ?
C94 C96 1.546(18) . ?
O98 C99 1.455(16) . ?
C100 C102 1.564(17) . ?
C100 C101 1.592(17) . ?
C100 C103 1.560(19) . ?
C104 C105 1.391(15) . ?
C104 C109 1.391(16) . ?
C105 C106 1.387(15) . ?
C106 C107 1.416(18) . ?
C106 C110 1.508(18) . ?
C107 C108 1.396(17) . ?
C107 O114 1.394(13) . ?
C108 C109 1.360(15) . ?
C108 C116 1.562(18) . ?
C110 C111 1.510(18) . ?
C110 C113 1.60(2) . ?
C110 C112 1.64(2) . ?
O114 C115 1.475(15) . ?
C116 C118 1.504(16) . ?
C116 C119 1.533(18) . ?
C116 C117 1.550(18) . ?
C120 C142 1.427(16) . ?
C120 C121 1.469(15) . ?
C121 C122 1.395(15) . ?
C121 C126 1.430(16) . ?
C122 C123 1.416(15) . ?
C123 C124 1.388(17) . ?
C123 C133 1.572(17) . ?
C124 O131 1.403(13) . ?
C124 C125 1.430(16) . ?
C125 C126 1.404(15) . ?
C125 C127 1.548(17) . ?
C127 C128 1.532(19) . ?
C127 C129 1.543(19) . ?
C127 C130 1.535(18) . ?
O131 C132 1.413(14) . ?
C133 C135 1.450(18) . ?
C133 C134 1.50(2) . ?
C133 C136 1.588(17) . ?
C137 C138 1.373(16) . ?
C137 C142 1.398(15) . ?
C138 C139 1.397(17) . ?
C138 C143 1.579(16) . ?
C139 C140 1.384(16) . ?
C139 O147 1.406(14) . ?
C140 C141 1.373(16) . ?
C140 C149 1.559(16) . ?
C141 C142 1.450(16) . ?
C143 C146 1.462(18) . ?
C143 C145 1.530(18) . ?
C143 C144 1.520(19) . ?
O147 C148 1.450(14) . ?
C149 C151 1.514(16) . ?
C149 C150 1.521(17) . ?
C149 C152 1.538(17) . ?
C501 O502 1.443(11) . ?
O502 C503 1.372(16) . ?
C503 C504 1.55(2) . ?
C504 O505 1.32(2) . ?
O505 C506 1.293(17) . ?
C201 O202 1.438(12) . ?
O202 C203 1.399(13) . ?
C203 C204 1.537(18) . ?
C204 O205 1.412(16) . ?
O205 C206 1.346(14) . ?
C701 O702 1.459(17) . ?
O702 C703 1.327(18) . ?
C703 C704 1.53(3) . ?
C704 O705 1.47(2) . ?
O705 C706 1.42(2) . ?
C301 O302 1.466(13) . ?
O302 C303 1.398(13) . ?
O302 Na2 2.718(11) 1_554 ?
C303 C304 1.443(16) . ?
C304 O305 1.452(15) . ?
O305 C306 1.410(14) . ?
O305 Na2 2.471(10) 1_554 ?
C601 O602 1.51(2) . ?
O602 C603 1.37(2) . ?
C603 C604 1.423(19) . ?
C604 O605 1.366(14) . ?
O605 C606 1.433(15) . ?
C401 O402 1.493(15) . ?
O402 C403 1.413(14) . ?
O402 Na2 2.481(11) 1_564 ?
C403 C404 1.452(16) . ?
C404 O405 1.429(12) . ?
O405 C406 1.414(12) . ?
O405 Na2 2.678(10) 1_564 ?
C801 O802 1.431(16) . ?
O802 C803 1.414(13) . ?
C803 C804 1.653(15) . ?
C804 O805 1.205(13) . ?
O805 C806 1.44(2) . ?
C901 O902 1.384(12) . ?
O902 C903 1.433(13) . ?
C903 C904 1.594(15) . ?
C904 O905 1.345(13) . ?
O905 C906 1.436(15) . ?
